data_1572978
loop_
_publ_author_name
'Liu, Qingxin'
'Kosaka, Wataru'
'Miyasaka, Hitoshi'

_publ_section_title
;
 Dynamic spin reordering in a hybrid layered ferrimagnet with intercalated
 biferrocenium radicals.
;
_journal_issue 46
_journal_name_full 'Chemical science'
_journal_page_first 19411
_journal_page_last 19419
_journal_paper_doi 10.1039/d4sc04722b
_journal_volume 15
_journal_year 2024
_chemical_formula_moiety 'C68 H10 F34 N4 O16 Rh4, 2(C10 H9 Fe)'
_chemical_formula_sum 'C88 H28 F34 Fe2 N4 O16 Rh4'
_chemical_formula_weight 2566.48
_space_group_crystal_system triclinic
_space_group_IT_number 2
_space_group_name_Hall '-P 1'
_space_group_name_H-M_alt 'P -1'
_atom_sites_solution_hydrogens geom
_atom_sites_solution_primary dual
_audit_creation_date 2023-12-07
_audit_creation_method
;
Olex2 1.5
(compiled 2023.03.06 svn.rbb2c1857 for OlexSys, GUI svn.r6748)
;
_audit_update_record
;
2024-07-16 deposited with the CCDC.	2024-10-30 downloaded from the CCDC.
;
_cell_angle_alpha 76.270(2)
_cell_angle_beta 71.301(2)
_cell_angle_gamma 89.251(2)
_cell_formula_units_Z 2
_cell_length_a 15.6132(4)
_cell_length_b 17.0211(4)
_cell_length_c 17.6801(5)
_cell_measurement_reflns_used 14059
_cell_measurement_temperature 102.1
_cell_measurement_theta_max 29.2230
_cell_measurement_theta_min 1.5230
_cell_volume 4313.2(2)
_computing_cell_refinement 'CrysAlisPro 1.171.41.89a (Rigaku OD, 2020)'
_computing_data_collection 'CrysAlisPro 1.171.41.89a (Rigaku OD, 2020)'
_computing_data_reduction 'CrysAlisPro 1.171.41.89a (Rigaku OD, 2020)'
_computing_molecular_graphics 'Olex2 1.5 (Dolomanov et al., 2009)'
_computing_publication_material 'Olex2 1.5 (Dolomanov et al., 2009)'
_computing_structure_refinement 'SHELXL 2018/3 (Sheldrick, 2015)'
_computing_structure_solution 'SHELXT 2018/2 (Sheldrick, 2018)'
_diffrn_ambient_temperature 102.1
_diffrn_detector 'Hybrid Pixel Array Detector'
_diffrn_detector_area_resol_mean 10.0000
_diffrn_detector_type HyPix
_diffrn_measured_fraction_theta_full 0.994
_diffrn_measured_fraction_theta_max 0.994
_diffrn_measurement_details
;
List of Runs (angles in degrees, time in seconds):

  # Type    Start    End  Width  t~exp~   \w     \q     \k     \f   Frames
#--------------------------------------------------------------------------
  1  \w    -61.00 -36.00   0.50   85.00    --  -15.48 105.00  68.00   50
  2  \w      0.00  67.00   0.50   85.00    --   15.95-105.00 -31.00  134
  3  \w    -44.00  52.00   0.50   85.00    --  -15.48  57.00 150.00  192
  4  \w   -104.00 -65.00   0.50   85.00    --  -15.48-179.00-120.00   78
  5  \w    -21.00  95.00   0.50   85.00    --   15.95  77.00-180.00  232
  6  \w     43.00  98.00   0.50   85.00    --   15.95 179.00 150.00  110
  7  \w     43.00  69.00   0.50   85.00    --   15.95 179.00   0.00   52
  8  \w     17.00  88.00   0.50   85.00    --   15.95  57.00  30.00  142
  9  \w    -61.00  46.00   0.50   85.00    --   15.95 -57.00-120.00  214
;
_diffrn_measurement_device 'four-circle diffractometer'
_diffrn_measurement_device_type 'ROD, Synergy Custom system, HyPix'
_diffrn_measurement_method '\w scans'
_diffrn_orient_matrix_type 'CrysAlisPro convention (1999,Acta A55,543-557)'
_diffrn_orient_matrix_UB_11 -0.0172868000
_diffrn_orient_matrix_UB_12 -0.0393055000
_diffrn_orient_matrix_UB_13 0.0249208000
_diffrn_orient_matrix_UB_21 0.0446261000
_diffrn_orient_matrix_UB_22 -0.0132152000
_diffrn_orient_matrix_UB_23 -0.0092787000
_diffrn_orient_matrix_UB_31 0.0045616000
_diffrn_orient_matrix_UB_32 0.0113720000
_diffrn_orient_matrix_UB_33 0.0346767000
_diffrn_radiation_monochromator mirror
_diffrn_radiation_probe x-ray
_diffrn_radiation_type 'Mo K\a'
_diffrn_radiation_wavelength 0.71073
_diffrn_reflns_av_R_equivalents 0.0658
_diffrn_reflns_av_unetI/netI 0.0871
_diffrn_reflns_Laue_measured_fraction_full 0.994
_diffrn_reflns_Laue_measured_fraction_max 0.994
_diffrn_reflns_limit_h_max 19
_diffrn_reflns_limit_h_min -19
_diffrn_reflns_limit_k_max 20
_diffrn_reflns_limit_k_min -20
_diffrn_reflns_limit_l_max 21
_diffrn_reflns_limit_l_min -21
_diffrn_reflns_number 46734
_diffrn_reflns_point_group_measured_fraction_full 0.994
_diffrn_reflns_point_group_measured_fraction_max 0.994
_diffrn_reflns_theta_full 25.242
_diffrn_reflns_theta_max 25.681
_diffrn_reflns_theta_min 1.528
_diffrn_source 'Rotating-anode X-ray tube'
_diffrn_source_type 'Rigaku (Mo) X-ray Source'
_exptl_absorpt_coefficient_mu 1.220
_exptl_absorpt_correction_T_max 1.00000
_exptl_absorpt_correction_T_min 0.53112
_exptl_absorpt_correction_type multi-scan
_exptl_absorpt_process_details
;
CrysAlisPro 1.171.41.89a (Rigaku Oxford Diffraction, 2020)
Empirical absorption correction using spherical harmonics,
implemented in SCALE3 ABSPACK scaling algorithm.
;
_exptl_crystal_colour black
_exptl_crystal_colour_primary black
_exptl_crystal_density_diffrn 1.976
_exptl_crystal_description block
_exptl_crystal_F_000 2500
_exptl_crystal_size_max 0.025
_exptl_crystal_size_mid 0.02
_exptl_crystal_size_min 0.02
_refine_diff_density_max 3.040
_refine_diff_density_min -0.943
_refine_diff_density_rms 0.175
_refine_ls_extinction_method none
_refine_ls_goodness_of_fit_ref 1.026
_refine_ls_hydrogen_treatment constr
_refine_ls_matrix_type full
_refine_ls_number_parameters 1333
_refine_ls_number_reflns 16279
_refine_ls_number_restraints 18
_refine_ls_restrained_S_all 1.027
_refine_ls_R_factor_all 0.1246
_refine_ls_R_factor_gt 0.0732
_refine_ls_shift/su_max 0.001
_refine_ls_shift/su_mean 0.000
_refine_ls_structure_factor_coef Fsqd
_refine_ls_weighting_details 'w=1/[\s^2^(Fo^2^)+(0.0945P)^2^+13.2121P] where P=(Fo^2^+2Fc^2^)/3'
_refine_ls_weighting_scheme calc
_refine_ls_wR_factor_gt 0.1660
_refine_ls_wR_factor_ref 0.1870
_reflns_Friedel_coverage 0.000
_reflns_number_gt 10450
_reflns_number_total 16279
_reflns_threshold_expression 'I > 2\s(I)'
_cod_data_source_file d4sc04722b2.cif
_cod_data_source_block Rh2356F4_TCNQF2_Bifc
_cod_depositor_comments 'Adding full bibliography for 1572977--1572978.cif.'
_cod_database_code 1572978
_shelx_shelxl_version_number 2018/3
_chemical_oxdiff_formula 'C68 H10 O16 N4 F34 Rh4 Fe2'
_shelx_space_group_comment
;
The symmetry employed for this shelxl refinement is uniquely defined
by the following loop, which should always be used as a source of
symmetry information in preference to the above space-group names.
They are only intended as comments.
;
_shelx_estimated_absorpt_t_max 0.976
_shelx_estimated_absorpt_t_min 0.970
_olex2_refinement_description
;
1. Fixed Uiso
 At 1.2 times of:
  All C(H) groups
2. Uiso/Uaniso restraints and constraints
Uanis(C65) \\sim Ueq: with sigma of 0.01 and sigma for terminal atoms of 0.02
Uanis(F25) \\sim Ueq: with sigma of 0.005 and sigma for terminal atoms of 0.01
Uanis(F34) \\sim Ueq: with sigma of 0.01 and sigma for terminal atoms of 0.02
3.a Aromatic/amide H refined with riding coordinates:
 C5(H5), C12(H12), C19(H19), C26(H26), C33(H33), C40(H40), C47(H47), C54(H54),
 C62(H62), C64(H64), C79(H), C80(HA), C81(HB), C82(HC), C83(HD), C84(HE),
 C85(HF), C86(HG), C88(HH), C69(HI), C70(HJ), C71(HK), C72(HL), C74(HM),
 C75(HN), C76(HO), C77(HP), C78(HQ)
;
_olex2_submission_special_instructions 'No special instructions were received'
_oxdiff_exptl_absorpt_empirical_details
;
Empirical correction (ABSPACK) includes:
- Absorption correction using spherical harmonics
- Frame scaling
;
_oxdiff_exptl_absorpt_empirical_full_max 2.722
_oxdiff_exptl_absorpt_empirical_full_min 0.520

loop_
_space_group_symop_operation_xyz
'x, y, z'
'-x, -y, -z'

loop_
_atom_site_label
_atom_site_type_symbol
_atom_site_fract_x
_atom_site_fract_y
_atom_site_fract_z
_atom_site_U_iso_or_equiv
_atom_site_adp_type
_atom_site_occupancy
_atom_site_site_symmetry_order
_atom_site_calc_flag
_atom_site_refinement_flags_posn
_atom_site_refinement_flags_adp
_atom_site_refinement_flags_occupancy
_atom_site_disorder_assembly
_atom_site_disorder_group
C1 C -0.0033(5) 0.0185(5) 1.1417(5) 0.032(2) Uani 1 1 d . . . . .
C2 C 0.0005(6) 0.0310(6) 1.2235(5) 0.038(2) Uani 1 1 d . . . . .
C3 C 0.0060(7) 0.1065(6) 1.2349(6) 0.048(3) Uani 1 1 d . . . . .
C4 C 0.0174(7) 0.1181(7) 1.3061(7) 0.059(3) Uani 1 1 d . . . . .
C5 C 0.0265(7) 0.0567(7) 1.3670(6) 0.056(3) Uani 1 1 d . . . . .
H5 H 0.034362 0.066545 1.415122 0.068 Uiso 1 1 calc R U . . .
C6 C 0.0238(6) -0.0219(6) 1.3562(6) 0.050(3) Uani 1 1 d . . . . .
C7 C 0.0105(6) -0.0323(6) 1.2850(5) 0.043(2) Uani 1 1 d . . . . .
C8 C 0.0737(5) -0.1362(5) 1.0250(5) 0.029(2) Uani 1 1 d . . . . .
C9 C 0.1183(5) -0.2160(5) 1.0413(5) 0.037(2) Uani 1 1 d . . . . .
C10 C 0.1273(6) -0.2491(6) 1.1173(6) 0.041(2) Uani 1 1 d . . . . .
C11 C 0.1707(6) -0.3189(6) 1.1316(6) 0.044(2) Uani 1 1 d . . . . .
C12 C 0.2056(6) -0.3587(6) 1.0679(8) 0.055(3) Uani 1 1 d . . . . .
H12 H 0.235955 -0.407090 1.076757 0.066 Uiso 1 1 calc R U . . .
C13 C 0.1951(6) -0.3263(6) 0.9927(7) 0.049(3) Uani 1 1 d . . . . .
C14 C 0.1523(6) -0.2558(6) 0.9799(6) 0.045(2) Uani 1 1 d . . . . .
C15 C 0.4208(5) 0.1156(4) 0.4286(5) 0.0228(17) Uani 1 1 d . . . . .
C16 C 0.3730(5) 0.1781(5) 0.3880(5) 0.035(2) Uani 1 1 d . . . . .
C17 C 0.3244(6) 0.1592(6) 0.3399(6) 0.045(2) Uani 1 1 d . . . . .
C18 C 0.2775(7) 0.2176(8) 0.3022(6) 0.059(3) Uani 1 1 d . . . . .
C19 C 0.2819(7) 0.2969(8) 0.3072(7) 0.066(3) Uani 1 1 d . . . . .
H19 H 0.253299 0.337306 0.278545 0.079 Uiso 1 1 calc R U . . .
C20 C 0.3286(7) 0.3155(7) 0.3548(7) 0.060(3) Uani 1 1 d . . . . .
C21 C 0.3720(6) 0.2580(6) 0.3952(6) 0.042(2) Uani 1 1 d . . . . .
C22 C 0.6392(5) 0.0961(4) 0.4793(5) 0.0249(18) Uani 1 1 d . . . . .
C23 C 0.7199(5) 0.1485(4) 0.4697(5) 0.0234(18) Uani 1 1 d . . . . .
C24 C 0.7436(5) 0.1526(5) 0.5366(5) 0.037(2) Uani 1 1 d . . . . .
C25 C 0.8147(5) 0.2059(5) 0.5301(5) 0.038(2) Uani 1 1 d . . . . .
C26 C 0.8644(5) 0.2554(5) 0.4559(6) 0.040(2) Uani 1 1 d . . . . .
H26 H 0.912062 0.292198 0.451456 0.049 Uiso 1 1 calc R U . . .
C27 C 0.8421(6) 0.2494(5) 0.3874(6) 0.040(2) Uani 1 1 d . . . . .
C28 C 0.7742(5) 0.1948(5) 0.3943(5) 0.037(2) Uani 1 1 d . . . . .
C29 C 1.0174(5) 0.4816(5) 0.3548(5) 0.0294(19) Uani 1 1 d . . . . .
C30 C 1.0273(5) 0.4691(5) 0.2705(5) 0.032(2) Uani 1 1 d . . . . .
C31 C 1.0606(6) 0.4026(6) 0.2505(6) 0.045(2) Uani 1 1 d . . . . .
C32 C 1.0690(7) 0.3873(8) 0.1737(8) 0.071(4) Uani 1 1 d . . . . .
C33 C 1.0470(8) 0.4430(8) 0.1137(7) 0.068(4) Uani 1 1 d . . . . .
H33 H 1.054233 0.433697 0.061193 0.082 Uiso 1 1 calc R U . . .
C34 C 1.0140(8) 0.5121(9) 0.1343(7) 0.071(4) Uani 1 1 d . . . . .
C35 C 1.0048(6) 0.5259(7) 0.2113(6) 0.051(3) Uani 1 1 d . . . . .
C36 C 0.9257(5) 0.6357(5) 0.4663(4) 0.0255(18) Uani 1 1 d . . . . .
C37 C 0.8827(5) 0.7127(5) 0.4456(5) 0.033(2) Uani 1 1 d . . . . .
C38 C 0.8368(7) 0.7239(6) 0.3891(6) 0.048(3) Uani 1 1 d . . . . .
C39 C 0.7940(7) 0.7929(7) 0.3703(7) 0.054(3) Uani 1 1 d . . . . .
C40 C 0.7976(6) 0.8556(6) 0.4053(6) 0.048(3) Uani 1 1 d . . . . .
H40 H 0.770193 0.904447 0.390516 0.057 Uiso 1 1 calc R U . . .
C41 C 0.8411(6) 0.8467(6) 0.4616(5) 0.040(2) Uani 1 1 d . . . . .
C42 C 0.8840(6) 0.7767(5) 0.4809(5) 0.036(2) Uani 1 1 d . . . . .
C43 C 0.3672(5) 0.4190(4) 0.9882(5) 0.0235(17) Uani 1 1 d . . . . .
C44 C 0.2954(5) 0.3618(5) 0.9881(5) 0.032(2) Uani 1 1 d . . . . .
C45 C 0.2748(6) 0.2881(6) 1.0456(6) 0.046(3) Uani 1 1 d . . . . .
C46 C 0.2117(7) 0.2331(6) 1.0456(6) 0.058(3) Uani 1 1 d . . . . .
C47 C 0.1653(7) 0.2475(7) 0.9925(8) 0.063(4) Uani 1 1 d . . . . .
H47 H 0.118917 0.209845 0.996047 0.076 Uiso 1 1 calc R U . . .
C48 C 0.1874(8) 0.3186(9) 0.9328(9) 0.073(4) Uani 1 1 d . . . . .
C49 C 0.2529(7) 0.3748(7) 0.9330(7) 0.059(3) Uani 1 1 d . . . . .
C50 C 0.5383(5) 0.3671(5) 1.0864(5) 0.0258(18) Uani 1 1 d . . . . .
C51 C 0.5655(5) 0.2953(5) 1.1359(5) 0.0287(19) Uani 1 1 d . . . . .
C52 C 0.5657(5) 0.2915(5) 1.2157(5) 0.033(2) Uani 1 1 d . . . . .
C53 C 0.5927(6) 0.2268(5) 1.2614(5) 0.032(2) Uani 1 1 d . . . . .
C54 C 0.6260(6) 0.1605(5) 1.2317(5) 0.035(2) Uani 1 1 d . . . . .
H54 H 0.646915 0.116329 1.263680 0.042 Uiso 1 1 calc R U . . .
C55 C 0.6273(5) 0.1622(5) 1.1528(5) 0.034(2) Uani 1 1 d . . . . .
C56 C 0.5974(5) 0.2261(5) 1.1068(5) 0.032(2) Uani 1 1 d . . . . .
C57 C 0.2807(5) 0.1126(4) 0.8555(4) 0.0206(17) Uani 1 1 d . . . . .
C58 C 0.3750(4) 0.0810(4) 0.7307(4) 0.0201(17) Uani 1 1 d . . . . .
C59 C 0.3631(4) 0.1295(4) 0.7876(4) 0.0204(17) Uani 1 1 d . . . . .
C60 C 0.4325(4) 0.1895(4) 0.7716(4) 0.0187(16) Uani 1 1 d . . . . .
C61 C 0.4370(4) 0.2362(4) 0.8266(4) 0.0196(17) Uani 1 1 d . . . . .
C62 C 0.5066(5) 0.2056(4) 0.6962(4) 0.0232(18) Uani 1 1 d . . . . .
H62 H 0.508272 0.176598 0.656035 0.028 Uiso 1 1 calc R U . . .
C63 C 0.5742(5) 0.2615(5) 0.6812(4) 0.0253(19) Uani 1 1 d . . . . .
C64 C 0.5049(5) 0.2922(4) 0.8120(4) 0.0209(17) Uani 1 1 d . . . . .
H64 H 0.503573 0.320424 0.852698 0.025 Uiso 1 1 calc R U . . .
C65 C 0.5778(4) 0.3092(4) 0.7368(4) 0.0176(16) Uani 1 1 d . U . . .
C66 C 0.6484(4) 0.3686(4) 0.7190(4) 0.0220(17) Uani 1 1 d . . . . .
C67 C 0.7262(5) 0.3872(4) 0.6468(4) 0.0214(17) Uani 1 1 d . . . . .
C68 C 0.6430(4) 0.4162(4) 0.7762(4) 0.0174(16) Uani 1 1 d . . . . .
F1 F 0.0104(4) -0.1097(3) 1.2762(3) 0.0593(16) Uani 1 1 d . . . . .
F2 F 0.0371(4) -0.0827(4) 1.4120(3) 0.0651(17) Uani 1 1 d . . . . .
F3 F 0.0235(5) 0.1955(4) 1.3138(4) 0.076(2) Uani 1 1 d . . . . .
F4 F -0.0022(4) 0.1707(3) 1.1770(4) 0.0633(17) Uani 1 1 d . . . . .
F5 F 0.0927(4) -0.2120(3) 1.1786(3) 0.0536(14) Uani 1 1 d . . . . .
F6 F 0.1789(4) -0.3474(4) 1.2041(4) 0.0717(18) Uani 1 1 d . . . . .
F7 F 0.2263(4) -0.3649(4) 0.9328(4) 0.077(2) Uani 1 1 d . . . . .
F8 F 0.1457(4) -0.2254(4) 0.9044(4) 0.0646(17) Uani 1 1 d . . . . .
F9 F 0.3164(4) 0.0832(4) 0.3339(3) 0.0579(16) Uani 1 1 d . . . . .
F10 F 0.2285(4) 0.1939(5) 0.2600(4) 0.086(2) Uani 1 1 d . . . . .
F11 F 0.3325(4) 0.3917(4) 0.3634(4) 0.0759(19) Uani 1 1 d . . . . .
F12 F 0.4161(4) 0.2794(3) 0.4425(4) 0.0528(14) Uani 1 1 d . . . . .
F13 F 0.6972(3) 0.1081(3) 0.6127(3) 0.0441(13) Uani 1 1 d . . . . .
F14 F 0.8326(4) 0.2085(3) 0.5988(3) 0.0549(15) Uani 1 1 d . . . . .
F15 F 0.8869(3) 0.2979(3) 0.3134(3) 0.0563(15) Uani 1 1 d . . . . .
F16 F 0.7584(3) 0.1932(3) 0.3235(3) 0.0535(15) Uani 1 1 d . . . . .
F17 F 1.0823(4) 0.3450(4) 0.3075(4) 0.0687(18) Uani 1 1 d . . . . .
F18 F 1.1021(5) 0.3153(5) 0.1610(5) 0.107(3) Uani 1 1 d . . . . .
F19 F 0.9916(5) 0.5679(5) 0.0781(4) 0.097(3) Uani 1 1 d . . . . .
F20 F 0.9735(4) 0.5972(4) 0.2261(4) 0.0664(17) Uani 1 1 d . . . . .
F21 F 0.8329(5) 0.6631(3) 0.3518(4) 0.0725(19) Uani 1 1 d . . . . .
F22 F 0.7510(5) 0.7972(4) 0.3143(5) 0.091(2) Uani 1 1 d . . . . .
F23 F 0.8440(4) 0.9061(3) 0.4991(3) 0.0590(16) Uani 1 1 d . . . . .
F24 F 0.9265(4) 0.7707(3) 0.5369(3) 0.0502(14) Uani 1 1 d . . . . .
F25 F 0.2739(6) 0.4461(5) 0.8722(5) 0.102(3) Uani 1 1 d . U . . .
F26 F 0.1485(6) 0.3355(5) 0.8746(6) 0.131(4) Uani 1 1 d . . . . .
F27 F 0.1968(5) 0.1607(4) 1.1027(4) 0.092(2) Uani 1 1 d . . . . .
F28 F 0.3220(5) 0.2694(4) 1.0982(4) 0.080(2) Uani 1 1 d . . . . .
F29 F 0.5965(4) 0.2223(3) 1.0321(3) 0.0457(13) Uani 1 1 d . . . . .
F30 F 0.6575(3) 0.0992(3) 1.1212(3) 0.0452(13) Uani 1 1 d . . . . .
F31 F 0.5865(3) 0.2277(3) 1.3400(3) 0.0461(13) Uani 1 1 d . . . . .
F32 F 0.5386(3) 0.3549(3) 1.2503(3) 0.0417(13) Uani 1 1 d . . . . .
F33 F 0.3700(3) 0.2200(3) 0.9001(2) 0.0312(11) Uani 1 1 d . . . . .
F34 F 0.6410(3) 0.2763(3) 0.6082(3) 0.0375(13) Uani 1 1 d . U . . .
N1 N 0.2126(4) 0.0935(4) 0.9055(4) 0.0249(15) Uani 1 1 d . . . . .
N2 N 0.3923(4) 0.0458(4) 0.6818(4) 0.0285(16) Uani 1 1 d . . . . .
N3 N 0.7899(4) 0.4053(4) 0.5905(4) 0.0230(15) Uani 1 1 d . . . . .
N4 N 0.6330(4) 0.4508(4) 0.8252(4) 0.0228(15) Uani 1 1 d . . . . .
O1 O 0.0667(3) 0.0482(3) 1.0811(3) 0.0283(13) Uani 1 1 d . . . . .
O2 O -0.0715(3) -0.0195(3) 1.1428(3) 0.0309(14) Uani 1 1 d . . . . .
O3 O 0.1266(3) -0.0746(3) 0.9905(3) 0.0295(13) Uani 1 1 d . . . . .
O4 O -0.0116(3) -0.1410(3) 1.0506(3) 0.0276(13) Uani 1 1 d . . . . .
O5 O 0.4039(3) 0.1064(3) 0.5049(3) 0.0253(12) Uani 1 1 d . . . . .
O6 O 0.4735(3) 0.0764(3) 0.3833(3) 0.0283(13) Uani 1 1 d . . . . .
O7 O 0.5713(3) 0.0916(3) 0.5430(3) 0.0268(13) Uani 1 1 d . . . . .
O8 O 0.6449(3) 0.0605(3) 0.4225(3) 0.0258(13) Uani 1 1 d . . . . .
O9 O 0.9435(3) 0.4510(3) 0.4115(3) 0.0279(13) Uani 1 1 d . . . . .
O10 O 1.0811(3) 0.5196(3) 0.3609(3) 0.0314(14) Uani 1 1 d . . . . .
O11 O 0.8734(3) 0.5723(3) 0.4993(3) 0.0279(13) Uani 1 1 d . . . . .
O12 O 1.0113(3) 0.6405(3) 0.4502(3) 0.0278(13) Uani 1 1 d . . . . .
O13 O 0.4427(3) 0.4251(3) 0.9310(3) 0.0262(13) Uani 1 1 d . . . . .
O14 O 0.3476(3) 0.4520(3) 1.0477(3) 0.0271(13) Uani 1 1 d . . . . .
O15 O 0.5776(3) 0.3830(3) 1.0094(3) 0.0247(12) Uani 1 1 d . . . . .
O16 O 0.4802(3) 0.4083(3) 1.1252(3) 0.0266(12) Uani 1 1 d . . . . .
Rh1 Rh 0.07392(4) 0.03506(4) 0.96787(3) 0.02384(17) Uani 1 1 d . . . . .
Rh2 Rh 0.46151(4) 0.01520(3) 0.56471(3) 0.02129(17) Uani 1 1 d . . . . .
Rh3 Rh 0.92662(3) 0.46407(3) 0.52722(3) 0.02132(17) Uani 1 1 d . . . . .
Rh4 Rh 0.55046(4) 0.48592(3) 0.93803(3) 0.02113(17) Uani 1 1 d . . . . .
C79 C 0.2399(7) 0.5239(6) 0.6110(7) 0.055(3) Uani 1 1 d . . . . .
H H 0.209814 0.490109 0.590232 0.067 Uiso 1 1 calc R U . . .
C80 C 0.2330(7) 0.5127(7) 0.6937(8) 0.064(3) Uani 1 1 d . . . . .
HA H 0.198575 0.469879 0.737987 0.077 Uiso 1 1 calc R U . . .
C81 C 0.2851(7) 0.5750(7) 0.7001(7) 0.062(3) Uani 1 1 d . . . . .
HB H 0.291599 0.582914 0.749500 0.075 Uiso 1 1 calc R U . . .
C82 C 0.3266(7) 0.6243(6) 0.6199(8) 0.061(3) Uani 1 1 d . . . . .
HC H 0.366906 0.670835 0.605765 0.074 Uiso 1 1 calc R U . . .
C83 C 0.2977(6) 0.5923(6) 0.5635(7) 0.054(3) Uani 1 1 d . . . . .
HD H 0.314391 0.613265 0.505584 0.065 Uiso 1 1 calc R U . . .
C84 C 0.4013(7) 0.3956(6) 0.6683(8) 0.063(3) Uani 1 1 d . . . . .
HE H 0.362465 0.352138 0.708202 0.075 Uiso 1 1 calc R U . . .
C85 C 0.4515(7) 0.4554(7) 0.6841(8) 0.064(3) Uani 1 1 d . . . . .
HF H 0.450918 0.460158 0.736743 0.076 Uiso 1 1 calc R U . . .
C86 C 0.5017(7) 0.5060(6) 0.6082(8) 0.059(3) Uani 1 1 d . . . . .
HG H 0.541542 0.550819 0.601089 0.071 Uiso 1 1 calc R U . . .
C87 C 0.4845(6) 0.4806(6) 0.5433(6) 0.053(3) Uani 1 1 d . . . . .
C88 C 0.4201(7) 0.4128(6) 0.5828(8) 0.059(3) Uani 1 1 d . . . . .
HH H 0.393708 0.383507 0.555315 0.071 Uiso 1 1 calc R U . . .
Fe2 Fe 0.36546(9) 0.50862(8) 0.62545(9) 0.0432(4) Uani 1 1 d . . . . .
C69 C 0.5745(7) -0.0770(6) 0.9481(6) 0.054(3) Uani 1 1 d . . . . .
HI H 0.596046 -0.111671 0.987791 0.065 Uiso 1 1 calc R U . . .
C70 C 0.5958(7) -0.0793(7) 0.8657(6) 0.059(3) Uani 1 1 d . . . . .
HJ H 0.634112 -0.115861 0.839869 0.071 Uiso 1 1 calc R U . . .
C71 C 0.5512(7) -0.0188(7) 0.8277(6) 0.054(3) Uani 1 1 d . . . . .
HK H 0.553149 -0.007414 0.771856 0.065 Uiso 1 1 calc R U . . .
C72 C 0.5024(6) 0.0227(6) 0.8870(6) 0.044(2) Uani 1 1 d . . . . .
HL H 0.467199 0.067699 0.877751 0.053 Uiso 1 1 calc R U . . .
C73 C 0.5155(5) -0.0147(6) 0.9627(5) 0.041(2) Uani 1 1 d . . . . .
C74 C 0.7696(7) 0.0397(7) 0.8728(9) 0.073(4) Uani 1 1 d . . . . .
HM H 0.800007 -0.004773 0.893499 0.088 Uiso 1 1 calc R U . . .
C75 C 0.7641(8) 0.0695(9) 0.7880(8) 0.078(4) Uani 1 1 d . . . . .
HN H 0.791913 0.048085 0.741626 0.094 Uiso 1 1 calc R U . . .
C76 C 0.7097(7) 0.1355(8) 0.7907(7) 0.068(3) Uani 1 1 d . . . . .
HO H 0.694582 0.166047 0.744892 0.082 Uiso 1 1 calc R U . . .
C77 C 0.6817(7) 0.1502(8) 0.8652(8) 0.076(4) Uani 1 1 d . . . . .
HP H 0.643733 0.191709 0.880932 0.091 Uiso 1 1 calc R U . . .
C78 C 0.7169(6) 0.0954(7) 0.9149(7) 0.055(3) Uani 1 1 d . . . . .
HQ H 0.707752 0.094318 0.970962 0.067 Uiso 1 1 calc R U . . .
Fe1 Fe 0.63842(9) 0.03094(10) 0.87306(8) 0.0511(4) Uani 1 1 d . . . . .

loop_
_atom_site_aniso_label
_atom_site_aniso_U_11
_atom_site_aniso_U_22
_atom_site_aniso_U_33
_atom_site_aniso_U_23
_atom_site_aniso_U_13
_atom_site_aniso_U_12
C1 0.031(4) 0.033(5) 0.026(5) -0.013(4) 0.003(4) -0.010(4)
C2 0.039(5) 0.046(6) 0.026(5) -0.010(4) -0.003(4) -0.011(4)
C3 0.054(6) 0.048(6) 0.045(6) -0.015(5) -0.017(5) 0.001(5)
C4 0.060(7) 0.066(8) 0.057(7) -0.041(6) -0.009(6) 0.002(6)
C5 0.063(7) 0.069(8) 0.031(6) -0.005(5) -0.011(5) -0.017(6)
C6 0.043(5) 0.058(7) 0.040(6) -0.003(5) -0.007(5) -0.016(5)
C7 0.036(5) 0.055(6) 0.032(5) -0.016(5) 0.003(4) -0.010(5)
C8 0.021(4) 0.033(5) 0.037(5) -0.019(4) -0.005(3) -0.009(4)
C9 0.024(4) 0.044(6) 0.039(5) -0.013(4) -0.004(4) -0.011(4)
C10 0.033(5) 0.043(6) 0.041(6) -0.010(4) -0.005(4) -0.009(4)
C11 0.025(5) 0.037(6) 0.056(7) 0.011(5) -0.009(4) 0.003(4)
C12 0.032(5) 0.031(6) 0.092(9) -0.011(6) -0.010(6) 0.003(4)
C13 0.037(5) 0.041(6) 0.072(8) -0.025(6) -0.012(5) 0.006(5)
C14 0.037(5) 0.043(6) 0.054(6) -0.015(5) -0.012(5) -0.008(5)
C15 0.021(4) 0.021(4) 0.026(4) -0.006(3) -0.007(3) -0.007(3)
C16 0.027(4) 0.041(5) 0.028(5) -0.005(4) 0.002(4) -0.004(4)
C17 0.033(5) 0.058(7) 0.041(6) -0.006(5) -0.013(4) -0.001(5)
C18 0.036(5) 0.096(10) 0.049(7) -0.025(6) -0.012(5) -0.011(6)
C19 0.040(6) 0.091(10) 0.060(7) -0.003(7) -0.017(5) 0.003(6)
C20 0.038(6) 0.048(7) 0.076(8) 0.000(6) -0.005(6) 0.001(5)
C21 0.025(4) 0.042(6) 0.053(6) -0.007(5) -0.010(4) 0.004(4)
C22 0.022(4) 0.021(4) 0.029(4) -0.004(3) -0.006(4) -0.008(3)
C23 0.017(4) 0.024(4) 0.032(5) -0.015(3) -0.006(3) -0.001(3)
C24 0.026(4) 0.041(5) 0.034(5) -0.008(4) 0.006(4) -0.016(4)
C25 0.026(4) 0.051(6) 0.044(6) -0.025(5) -0.012(4) -0.001(4)
C26 0.028(4) 0.042(6) 0.049(6) -0.013(4) -0.007(4) -0.014(4)
C27 0.029(4) 0.035(5) 0.048(6) -0.004(4) -0.004(4) -0.007(4)
C28 0.027(4) 0.050(6) 0.035(5) -0.016(4) -0.008(4) -0.009(4)
C29 0.022(4) 0.039(5) 0.025(4) -0.015(4) 0.001(3) -0.005(4)
C30 0.025(4) 0.047(6) 0.023(5) -0.016(4) 0.000(4) -0.012(4)
C31 0.043(5) 0.053(7) 0.041(6) -0.008(5) -0.018(5) 0.002(5)
C32 0.055(7) 0.087(9) 0.068(8) -0.065(8) 0.015(6) -0.009(6)
C33 0.078(8) 0.090(10) 0.044(7) -0.021(7) -0.026(6) -0.013(7)
C34 0.064(7) 0.105(11) 0.038(7) -0.008(7) -0.015(6) -0.025(7)
C35 0.037(5) 0.074(8) 0.042(6) -0.021(6) -0.007(5) -0.012(5)
C36 0.027(4) 0.030(5) 0.020(4) -0.008(3) -0.006(3) -0.003(4)
C37 0.025(4) 0.034(5) 0.038(5) -0.007(4) -0.006(4) -0.010(4)
C38 0.048(6) 0.041(6) 0.064(7) -0.022(5) -0.022(5) 0.000(5)
C39 0.039(5) 0.064(7) 0.070(7) -0.018(6) -0.032(5) 0.010(5)
C40 0.031(5) 0.041(6) 0.065(7) -0.012(5) -0.007(5) -0.002(4)
C41 0.029(5) 0.044(6) 0.038(5) -0.011(4) 0.003(4) -0.011(4)
C42 0.030(4) 0.037(5) 0.036(5) -0.010(4) -0.001(4) -0.009(4)
C43 0.027(4) 0.017(4) 0.027(4) -0.004(3) -0.009(4) -0.003(3)
C44 0.022(4) 0.043(5) 0.030(5) -0.025(4) 0.004(4) -0.012(4)
C45 0.048(5) 0.047(6) 0.035(5) -0.016(4) 0.001(4) -0.024(5)
C46 0.051(6) 0.055(7) 0.052(7) -0.022(5) 0.012(5) -0.035(5)
C47 0.039(6) 0.075(8) 0.083(8) -0.060(7) -0.001(6) -0.023(6)
C48 0.056(7) 0.093(10) 0.107(10) -0.065(9) -0.049(7) 0.012(7)
C49 0.066(7) 0.051(7) 0.063(7) -0.012(6) -0.023(6) -0.018(6)
C50 0.028(4) 0.026(4) 0.023(4) -0.005(3) -0.007(4) -0.009(4)
C51 0.029(4) 0.028(5) 0.026(4) -0.010(4) -0.002(3) -0.009(4)
C52 0.038(5) 0.027(5) 0.031(5) -0.009(4) -0.005(4) -0.012(4)
C53 0.042(5) 0.027(5) 0.029(5) -0.005(4) -0.014(4) -0.006(4)
C54 0.037(5) 0.028(5) 0.037(5) -0.003(4) -0.011(4) -0.005(4)
C55 0.033(5) 0.025(5) 0.034(5) -0.010(4) 0.003(4) -0.005(4)
C56 0.032(4) 0.038(5) 0.028(5) -0.015(4) -0.006(4) -0.002(4)
C57 0.020(4) 0.017(4) 0.025(4) -0.012(3) -0.002(3) -0.009(3)
C58 0.014(3) 0.024(4) 0.018(4) -0.007(3) 0.002(3) -0.012(3)
C59 0.013(3) 0.022(4) 0.021(4) -0.007(3) 0.002(3) -0.010(3)
C60 0.011(3) 0.026(4) 0.018(4) -0.010(3) 0.001(3) -0.006(3)
C61 0.012(3) 0.022(4) 0.017(4) -0.006(3) 0.008(3) -0.011(3)
C62 0.021(4) 0.026(4) 0.020(4) -0.013(3) 0.003(3) -0.011(3)
C63 0.016(4) 0.029(4) 0.022(4) -0.011(3) 0.008(3) -0.010(3)
C64 0.023(4) 0.021(4) 0.016(4) -0.011(3) 0.004(3) -0.005(3)
C65 0.017(3) 0.015(4) 0.019(4) -0.004(3) -0.003(3) -0.008(3)
C66 0.016(3) 0.027(4) 0.019(4) -0.014(3) 0.006(3) -0.007(3)
C67 0.019(4) 0.026(4) 0.023(4) -0.018(3) -0.002(3) -0.007(3)
C68 0.017(3) 0.018(4) 0.013(4) -0.006(3) 0.002(3) -0.006(3)
F1 0.070(4) 0.054(4) 0.046(3) -0.015(3) -0.005(3) -0.011(3)
F2 0.064(4) 0.090(5) 0.031(3) 0.002(3) -0.015(3) 0.004(4)
F3 0.100(5) 0.073(4) 0.068(4) -0.042(4) -0.028(4) 0.001(4)
F4 0.090(5) 0.047(4) 0.066(4) -0.023(3) -0.038(4) 0.005(3)
F5 0.061(4) 0.060(4) 0.043(3) -0.016(3) -0.018(3) 0.014(3)
F6 0.060(4) 0.076(5) 0.067(4) 0.000(3) -0.017(3) 0.016(3)
F7 0.064(4) 0.075(5) 0.107(5) -0.060(4) -0.024(4) 0.017(4)
F8 0.073(4) 0.079(4) 0.057(4) -0.037(3) -0.027(3) 0.017(3)
F9 0.053(3) 0.075(4) 0.061(4) -0.035(3) -0.025(3) -0.001(3)
F10 0.063(4) 0.134(6) 0.071(5) -0.019(4) -0.039(4) 0.007(4)
F11 0.062(4) 0.049(4) 0.113(6) -0.010(4) -0.031(4) 0.014(3)
F12 0.051(3) 0.034(3) 0.079(4) -0.018(3) -0.027(3) 0.004(3)
F13 0.047(3) 0.051(3) 0.035(3) -0.007(2) -0.014(2) -0.021(3)
F14 0.051(3) 0.071(4) 0.047(3) -0.020(3) -0.019(3) -0.023(3)
F15 0.042(3) 0.062(4) 0.050(3) 0.005(3) -0.007(3) -0.027(3)
F16 0.043(3) 0.076(4) 0.036(3) -0.008(3) -0.007(2) -0.027(3)
F17 0.072(4) 0.074(4) 0.069(4) -0.039(4) -0.020(3) 0.022(4)
F18 0.113(6) 0.137(7) 0.086(5) -0.083(5) -0.014(5) 0.021(5)
F19 0.103(6) 0.140(7) 0.052(4) -0.006(4) -0.042(4) -0.020(5)
F20 0.074(4) 0.067(4) 0.059(4) -0.011(3) -0.027(3) -0.004(3)
F21 0.108(5) 0.051(4) 0.098(5) -0.036(3) -0.075(4) 0.019(4)
F22 0.110(6) 0.078(5) 0.127(6) -0.031(4) -0.092(5) 0.029(4)
F23 0.069(4) 0.040(3) 0.065(4) -0.027(3) -0.009(3) 0.001(3)
F24 0.069(4) 0.046(3) 0.047(3) -0.018(3) -0.030(3) 0.002(3)
F25 0.134(6) 0.093(5) 0.108(5) -0.015(4) -0.085(5) -0.023(4)
F26 0.155(8) 0.101(6) 0.208(10) -0.047(6) -0.147(8) -0.003(6)
F27 0.102(5) 0.068(5) 0.087(5) -0.014(4) -0.006(4) -0.062(4)
F28 0.113(5) 0.061(4) 0.066(4) 0.004(3) -0.043(4) -0.041(4)
F29 0.067(4) 0.037(3) 0.041(3) -0.020(2) -0.021(3) 0.006(3)
F30 0.053(3) 0.034(3) 0.045(3) -0.017(2) -0.006(3) 0.011(2)
F31 0.057(3) 0.049(3) 0.036(3) -0.011(2) -0.019(2) -0.003(3)
F32 0.061(3) 0.034(3) 0.035(3) -0.019(2) -0.014(2) -0.002(2)
F33 0.028(2) 0.039(3) 0.019(2) -0.0159(19) 0.0103(19) -0.018(2)
F34 0.028(2) 0.048(3) 0.025(2) -0.023(2) 0.0184(19) -0.027(2)
N1 0.020(3) 0.028(4) 0.021(3) -0.007(3) 0.000(3) -0.013(3)
N2 0.028(3) 0.027(4) 0.024(4) -0.005(3) 0.000(3) -0.019(3)
N3 0.019(3) 0.028(4) 0.020(3) -0.015(3) 0.003(3) -0.011(3)
N4 0.013(3) 0.026(4) 0.023(3) -0.008(3) 0.004(3) -0.013(3)
O1 0.021(3) 0.038(3) 0.022(3) -0.012(2) 0.003(2) -0.014(2)
O2 0.022(3) 0.044(3) 0.023(3) -0.015(2) 0.004(2) -0.019(3)
O3 0.021(3) 0.031(3) 0.033(3) -0.012(2) -0.001(2) -0.008(2)
O4 0.025(3) 0.027(3) 0.028(3) -0.007(2) -0.004(2) -0.011(2)
O5 0.023(3) 0.028(3) 0.022(3) -0.010(2) -0.001(2) 0.000(2)
O6 0.026(3) 0.032(3) 0.024(3) -0.014(2) 0.002(2) -0.007(2)
O7 0.018(3) 0.032(3) 0.029(3) -0.014(2) 0.000(2) -0.014(2)
O8 0.022(3) 0.032(3) 0.021(3) -0.012(2) 0.001(2) -0.013(2)
O9 0.020(3) 0.036(3) 0.025(3) -0.011(2) 0.000(2) -0.014(2)
O10 0.017(3) 0.050(4) 0.022(3) -0.014(3) 0.005(2) -0.017(3)
O11 0.018(3) 0.030(3) 0.035(3) -0.012(2) -0.005(2) -0.009(2)
O12 0.017(3) 0.031(3) 0.031(3) -0.005(2) -0.002(2) -0.009(2)
O13 0.028(3) 0.031(3) 0.019(3) -0.015(2) 0.000(2) -0.016(2)
O14 0.029(3) 0.031(3) 0.022(3) -0.016(2) -0.003(2) -0.010(2)
O15 0.027(3) 0.021(3) 0.025(3) -0.010(2) -0.004(2) 0.001(2)
O16 0.035(3) 0.021(3) 0.019(3) -0.004(2) -0.003(2) -0.002(2)
Rh1 0.0171(3) 0.0291(4) 0.0211(3) -0.0101(3) 0.0029(2) -0.0128(3)
Rh2 0.0174(3) 0.0268(3) 0.0175(3) -0.0126(3) 0.0027(2) -0.0104(3)
Rh3 0.0132(3) 0.0286(4) 0.0186(3) -0.0094(3) 0.0028(2) -0.0113(3)
Rh4 0.0215(3) 0.0222(3) 0.0168(3) -0.0107(2) 0.0024(2) -0.0115(3)
C79 0.047(6) 0.056(7) 0.081(8) -0.027(6) -0.038(6) 0.012(5)
C80 0.035(5) 0.078(8) 0.076(8) -0.014(7) -0.017(5) 0.004(6)
C81 0.058(7) 0.084(9) 0.063(8) -0.041(7) -0.027(6) 0.018(6)
C82 0.056(7) 0.036(6) 0.114(10) -0.034(7) -0.048(7) 0.022(5)
C83 0.048(6) 0.055(7) 0.075(8) -0.027(6) -0.031(6) 0.006(5)
C84 0.059(7) 0.028(6) 0.094(9) -0.010(6) -0.020(6) 0.012(5)
C85 0.059(7) 0.058(8) 0.084(9) -0.020(7) -0.037(7) 0.028(6)
C86 0.041(6) 0.043(6) 0.101(10) -0.019(6) -0.031(6) 0.008(5)
C87 0.041(6) 0.036(6) 0.088(8) -0.027(6) -0.021(6) 0.012(5)
C88 0.054(6) 0.043(6) 0.087(9) -0.021(6) -0.030(6) 0.003(5)
Fe2 0.0348(7) 0.0369(8) 0.0652(10) -0.0171(7) -0.0230(7) 0.0046(6)
C69 0.050(6) 0.056(7) 0.050(7) -0.001(5) -0.018(5) 0.009(5)
C70 0.056(7) 0.075(8) 0.046(7) -0.013(6) -0.016(5) 0.016(6)
C71 0.049(6) 0.069(8) 0.048(6) -0.003(5) -0.027(5) -0.011(6)
C72 0.030(5) 0.052(6) 0.052(6) -0.002(5) -0.022(4) -0.004(4)
C73 0.021(4) 0.048(6) 0.047(6) 0.006(4) -0.012(4) -0.003(4)
C74 0.038(6) 0.062(8) 0.120(12) -0.003(8) -0.041(7) 0.012(6)
C75 0.039(6) 0.120(12) 0.061(8) -0.030(8) 0.009(6) -0.013(7)
C76 0.044(6) 0.099(10) 0.052(7) -0.014(7) -0.004(6) -0.021(7)
C77 0.043(6) 0.094(10) 0.084(10) -0.007(8) -0.021(7) -0.020(7)
C78 0.034(5) 0.069(8) 0.058(7) -0.001(6) -0.018(5) -0.008(6)
Fe1 0.0312(7) 0.0842(12) 0.0323(8) -0.0040(7) -0.0096(6) -0.0082(7)

loop_
_atom_type_symbol
_atom_type_description
_atom_type_scat_dispersion_real
_atom_type_scat_dispersion_imag
_atom_type_scat_source
C C 0.0033 0.0016 'International Tables Vol C Tables 4.2.6.8 and 6.1.1.4'
H H 0.0000 0.0000 'International Tables Vol C Tables 4.2.6.8 and 6.1.1.4'
F F 0.0171 0.0103 'International Tables Vol C Tables 4.2.6.8 and 6.1.1.4'
Fe Fe 0.3463 0.8444 'International Tables Vol C Tables 4.2.6.8 and 6.1.1.4'
N N 0.0061 0.0033 'International Tables Vol C Tables 4.2.6.8 and 6.1.1.4'
O O 0.0106 0.0060 'International Tables Vol C Tables 4.2.6.8 and 6.1.1.4'
Rh Rh -1.1178 0.9187 'International Tables Vol C Tables 4.2.6.8 and 6.1.1.4'

loop_
_geom_angle_atom_site_label_1
_geom_angle_atom_site_label_2
_geom_angle_atom_site_label_3
_geom_angle
_geom_angle_site_symmetry_1
_geom_angle_site_symmetry_3
_geom_angle_publ_flag
O1 C1 C2 113.4(6) . . ?
O2 C1 C2 117.9(6) . . ?
O2 C1 O1 128.8(7) . . ?
C3 C2 C1 120.9(8) . . ?
C3 C2 C7 116.2(8) . . ?
C7 C2 C1 122.3(8) . . ?
C2 C3 C4 120.9(10) . . ?
F4 C3 C2 119.2(8) . . ?
F4 C3 C4 119.9(9) . . ?
C5 C4 C3 123.3(10) . . ?
C5 C4 F3 118.3(9) . . ?
F3 C4 C3 118.4(11) . . ?
C4 C5 H5 121.4 . . ?
C4 C5 C6 117.2(9) . . ?
C6 C5 H5 121.4 . . ?
C7 C6 C5 118.5(10) . . ?
F2 C6 C5 118.9(9) . . ?
F2 C6 C7 122.6(9) . . ?
C2 C7 C6 123.7(9) . . ?
F1 C7 C2 119.8(8) . . ?
F1 C7 C6 116.4(9) . . ?
O3 C8 C9 115.6(6) . . ?
O3 C8 O4 128.5(8) . . ?
O4 C8 C9 115.9(6) . . ?
C10 C9 C8 121.0(8) . . ?
C14 C9 C8 120.7(8) . . ?
C14 C9 C10 118.3(10) . . ?
C11 C10 C9 121.5(9) . . ?
F5 C10 C9 119.1(9) . . ?
F5 C10 C11 119.4(9) . . ?
C10 C11 C12 119.6(10) . . ?
F6 C11 C10 119.5(10) . . ?
F6 C11 C12 121.0(10) . . ?
C11 C12 H12 120.6 . . ?
C13 C12 C11 118.8(10) . . ?
C13 C12 H12 120.6 . . ?
C14 C13 C12 120.4(9) . . ?
F7 C13 C12 118.9(10) . . ?
F7 C13 C14 120.6(10) . . ?
C13 C14 C9 121.5(10) . . ?
F8 C14 C9 120.3(9) . . ?
F8 C14 C13 118.2(9) . . ?
O5 C15 C16 116.7(7) . . ?
O6 C15 C16 116.3(7) . . ?
O6 C15 O5 127.0(8) . . ?
C17 C16 C15 120.5(8) . . ?
C21 C16 C15 123.4(8) . . ?
C21 C16 C17 116.2(9) . . ?
C18 C17 C16 121.1(9) . . ?
F9 C17 C16 120.5(9) . . ?
F9 C17 C18 118.2(9) . . ?
C19 C18 C17 121.1(10) . . ?
F10 C18 C17 117.7(11) . . ?
F10 C18 C19 121.2(12) . . ?
C18 C19 H19 121.0 . . ?
C20 C19 C18 118.0(12) . . ?
C20 C19 H19 121.0 . . ?
C19 C20 C21 121.6(11) . . ?
F11 C20 C19 120.0(12) . . ?
F11 C20 C21 118.4(11) . . ?
C20 C21 C16 121.9(10) . . ?
F12 C21 C16 118.8(9) . . ?
F12 C21 C20 119.2(9) . . ?
O7 C22 C23 117.0(6) . . ?
O7 C22 O8 126.0(6) . . ?
O8 C22 C23 117.1(6) . . ?
C24 C23 C22 120.6(7) . . ?
C24 C23 C28 116.4(6) . . ?
C28 C23 C22 123.0(7) . . ?
C23 C24 C25 121.7(7) . . ?
F13 C24 C23 121.5(6) . . ?
F13 C24 C25 116.7(8) . . ?
C26 C25 C24 121.3(8) . . ?
F14 C25 C24 118.5(8) . . ?
F14 C25 C26 120.2(7) . . ?
C25 C26 H26 121.5 . . ?
C25 C26 C27 117.0(7) . . ?
C27 C26 H26 121.5 . . ?
C28 C27 C26 121.0(8) . . ?
F15 C27 C26 119.6(7) . . ?
F15 C27 C28 119.4(8) . . ?
C27 C28 C23 122.3(8) . . ?
F16 C28 C23 121.2(6) . . ?
F16 C28 C27 116.3(7) . . ?
O9 C29 C30 115.2(6) . . ?
O10 C29 C30 116.9(6) . . ?
O10 C29 O9 127.9(7) . . ?
C31 C30 C29 120.0(9) . . ?
C31 C30 C35 117.2(8) . . ?
C35 C30 C29 122.8(8) . . ?
C30 C31 C32 122.1(10) . . ?
C30 C31 F17 118.9(9) . . ?
F17 C31 C32 118.9(10) . . ?
C33 C32 C31 121.7(11) . . ?
F18 C32 C31 116.7(13) . . ?
F18 C32 C33 121.6(11) . . ?
C32 C33 H33 122.1 . . ?
C34 C33 C32 115.9(11) . . ?
C34 C33 H33 122.1 . . ?
C33 C34 C35 121.8(13) . . ?
F19 C34 C33 118.0(11) . . ?
F19 C34 C35 120.2(13) . . ?
C30 C35 C34 121.3(11) . . ?
F20 C35 C30 120.7(8) . . ?
F20 C35 C34 118.0(11) . . ?
O11 C36 C37 116.6(6) . . ?
O11 C36 O12 126.5(8) . . ?
O12 C36 C37 116.9(6) . . ?
C38 C37 C36 120.8(7) . . ?
C42 C37 C36 123.7(8) . . ?
C42 C37 C38 115.5(9) . . ?
C39 C38 C37 122.5(9) . . ?
F21 C38 C37 118.6(9) . . ?
F21 C38 C39 118.9(9) . . ?
C40 C39 C38 120.7(9) . . ?
F22 C39 C38 117.5(9) . . ?
F22 C39 C40 121.8(10) . . ?
C39 C40 H40 120.7 . . ?
C41 C40 C39 118.6(10) . . ?
C41 C40 H40 120.7 . . ?
C40 C41 C42 120.7(8) . . ?
F23 C41 C40 120.4(9) . . ?
F23 C41 C42 118.9(8) . . ?
C37 C42 C41 122.0(9) . . ?
F24 C42 C37 119.3(9) . . ?
F24 C42 C41 118.6(7) . . ?
O13 C43 C44 116.3(6) . . ?
O14 C43 C44 116.2(6) . . ?
O14 C43 O13 127.3(6) . . ?
C45 C44 C43 119.1(8) . . ?
C49 C44 C43 124.2(8) . . ?
C49 C44 C45 116.6(8) . . ?
C46 C45 C44 120.7(10) . . ?
F28 C45 C44 118.6(7) . . ?
F28 C45 C46 120.6(9) . . ?
C47 C46 C45 123.0(10) . . ?
C47 C46 F27 119.6(9) . . ?
F27 C46 C45 117.4(11) . . ?
C46 C47 H47 121.4 . . ?
C46 C47 C48 117.2(9) . . ?
C48 C47 H47 121.4 . . ?
C47 C48 C49 119.3(11) . . ?
F26 C48 C47 121.1(10) . . ?
F26 C48 C49 119.6(13) . . ?
C44 C49 C48 123.0(11) . . ?
C44 C49 F25 118.9(8) . . ?
F25 C49 C48 118.1(11) . . ?
O15 C50 C51 116.7(7) . . ?
O15 C50 O16 126.5(8) . . ?
O16 C50 C51 116.8(7) . . ?
C52 C51 C50 121.9(7) . . ?
C52 C51 C56 114.2(8) . . ?
C56 C51 C50 123.8(7) . . ?
C53 C52 C51 122.7(7) . . ?
C53 C52 F32 117.1(7) . . ?
F32 C52 C51 120.1(8) . . ?
C52 C53 C54 122.6(8) . . ?
C52 C53 F31 118.1(7) . . ?
F31 C53 C54 119.3(8) . . ?
C53 C54 H54 121.8 . . ?
C53 C54 C55 116.3(8) . . ?
C55 C54 H54 121.8 . . ?
C56 C55 C54 121.7(7) . . ?
F30 C55 C54 119.0(8) . . ?
F30 C55 C56 119.4(8) . . ?
C55 C56 C51 122.4(8) . . ?
F29 C56 C51 118.9(8) . . ?
F29 C56 C55 118.7(7) . . ?
N1 C57 C59 172.7(7) . . ?
N2 C58 C59 173.6(7) . . ?
C58 C59 C57 115.8(5) . . ?
C60 C59 C57 126.8(6) . . ?
C60 C59 C58 117.5(6) . . ?
C59 C60 C61 124.8(6) . . ?
C59 C60 C62 120.4(6) . . ?
C61 C60 C62 114.7(6) . . ?
C64 C61 C60 124.7(6) . . ?
F33 C61 C60 116.3(5) . . ?
F33 C61 C64 118.9(6) . . ?
C60 C62 H62 119.6 . . ?
C63 C62 C60 120.8(6) . . ?
C63 C62 H62 119.6 . . ?
C62 C63 C65 124.1(6) . . ?
F34 C63 C62 118.5(6) . . ?
F34 C63 C65 117.3(5) . . ?
C61 C64 H64 119.6 . . ?
C61 C64 C65 120.7(6) . . ?
C65 C64 H64 119.6 . . ?
C64 C65 C63 114.9(6) . . ?
C66 C65 C63 123.1(6) . . ?
C66 C65 C64 122.0(6) . . ?
C65 C66 C67 125.8(6) . . ?
C65 C66 C68 118.8(6) . . ?
C68 C66 C67 115.3(6) . . ?
N3 C67 C66 176.3(7) . . ?
N4 C68 C66 174.9(7) . . ?
C57 N1 Rh1 158.7(5) . . ?
C58 N2 Rh2 159.2(5) . . ?
C67 N3 Rh3 152.1(5) . . ?
C68 N4 Rh4 152.5(5) . . ?
C1 O1 Rh1 118.5(5) . . ?
C1 O2 Rh1 116.7(5) . 2_557 ?
C8 O3 Rh1 118.7(5) . . ?
C8 O4 Rh1 117.0(5) . 2_557 ?
C15 O5 Rh2 117.9(5) . . ?
C15 O6 Rh2 119.0(5) . 2_656 ?
C22 O7 Rh2 119.4(4) . . ?
C22 O8 Rh2 118.4(4) . 2_656 ?
C29 O9 Rh3 117.2(4) . . ?
C29 O10 Rh3 118.8(4) . 2_766 ?
C36 O11 Rh3 119.3(5) . . ?
C36 O12 Rh3 118.1(5) . 2_766 ?
C43 O13 Rh4 118.6(4) . . ?
C43 O14 Rh4 117.7(4) . 2_667 ?
C50 O15 Rh4 118.8(5) . . ?
C50 O16 Rh4 118.8(5) . 2_667 ?
N1 Rh1 Rh1 176.62(16) . 2_557 ?
O1 Rh1 N1 94.9(2) . . ?
O1 Rh1 O2 175.92(18) . 2_557 ?
O1 Rh1 O3 90.8(2) . . ?
O1 Rh1 O4 88.9(2) . 2_557 ?
O1 Rh1 Rh1 87.26(13) . 2_557 ?
O2 Rh1 N1 89.2(2) 2_557 . ?
O2 Rh1 Rh1 88.76(13) 2_557 2_557 ?
O3 Rh1 N1 89.8(2) . . ?
O3 Rh1 O2 90.0(2) . 2_557 ?
O3 Rh1 O4 175.77(18) . 2_557 ?
O3 Rh1 Rh1 87.50(13) . 2_557 ?
O4 Rh1 N1 94.4(2) 2_557 . ?
O4 Rh1 O2 90.0(2) 2_557 2_557 ?
O4 Rh1 Rh1 88.27(13) 2_557 2_557 ?
N2 Rh2 Rh2 178.72(16) . 2_656 ?
O5 Rh2 N2 90.4(2) . . ?
O5 Rh2 O6 175.78(18) . 2_656 ?
O5 Rh2 O7 90.5(2) . . ?
O5 Rh2 O8 88.0(2) . 2_656 ?
O5 Rh2 Rh2 88.78(13) . 2_656 ?
O6 Rh2 N2 93.5(2) 2_656 . ?
O6 Rh2 Rh2 87.22(14) 2_656 2_656 ?
O7 Rh2 N2 91.46(19) . . ?
O7 Rh2 O6 88.0(2) . 2_656 ?
O7 Rh2 Rh2 87.54(14) . 2_656 ?
O8 Rh2 N2 92.41(19) 2_656 . ?
O8 Rh2 O6 93.2(2) 2_656 2_656 ?
O8 Rh2 O7 175.88(19) 2_656 . ?
O8 Rh2 Rh2 88.58(13) 2_656 2_656 ?
N3 Rh3 Rh3 172.63(14) . 2_766 ?
O9 Rh3 N3 99.03(19) . . ?
O9 Rh3 Rh3 88.03(12) . 2_766 ?
O10 Rh3 N3 84.92(19) 2_766 . ?
O10 Rh3 O9 176.03(17) 2_766 . ?
O10 Rh3 O11 90.7(2) 2_766 . ?
O10 Rh3 O12 90.4(2) 2_766 2_766 ?
O10 Rh3 Rh3 88.04(13) 2_766 2_766 ?
O11 Rh3 N3 90.2(2) . . ?
O11 Rh3 O9 89.6(2) . . ?
O11 Rh3 O12 175.89(18) . 2_766 ?
O11 Rh3 Rh3 87.68(13) . 2_766 ?
O12 Rh3 N3 93.8(2) 2_766 . ?
O12 Rh3 O9 89.1(2) 2_766 . ?
O12 Rh3 Rh3 88.38(13) 2_766 2_766 ?
N4 Rh4 Rh4 174.34(13) . 2_667 ?
O13 Rh4 N4 87.11(19) . . ?
O13 Rh4 Rh4 87.42(13) . 2_667 ?
O14 Rh4 N4 96.72(19) 2_667 . ?
O14 Rh4 O13 176.16(18) 2_667 . ?
O14 Rh4 Rh4 88.74(13) 2_667 2_667 ?
O15 Rh4 N4 90.7(2) . . ?
O15 Rh4 O13 89.7(2) . . ?
O15 Rh4 O14 90.0(2) . 2_667 ?
O15 Rh4 Rh4 87.78(13) . 2_667 ?
O16 Rh4 N4 93.6(2) 2_667 . ?
O16 Rh4 O13 91.5(2) 2_667 . ?
O16 Rh4 O14 88.5(2) 2_667 2_667 ?
O16 Rh4 O15 175.57(19) 2_667 . ?
O16 Rh4 Rh4 88.03(14) 2_667 2_667 ?
C80 C79 H 125.2 . . ?
C80 C79 C83 109.6(9) . . ?
C80 C79 Fe2 69.4(6) . . ?
C83 C79 H 125.2 . . ?
C83 C79 Fe2 70.8(6) . . ?
Fe2 C79 H 126.3 . . ?
C79 C80 HA 125.8 . . ?
C79 C80 Fe2 70.9(6) . . ?
C81 C80 C79 108.4(10) . . ?
C81 C80 HA 125.8 . . ?
C81 C80 Fe2 70.4(6) . . ?
Fe2 C80 HA 124.6 . . ?
C80 C81 HB 126.2 . . ?
C80 C81 C82 107.5(10) . . ?
C80 C81 Fe2 69.8(6) . . ?
C82 C81 HB 126.2 . . ?
C82 C81 Fe2 69.5(6) . . ?
Fe2 C81 HB 126.0 . . ?
C81 C82 HC 125.8 . . ?
C81 C82 C83 108.4(9) . . ?
C81 C82 Fe2 70.1(6) . . ?
C83 C82 HC 125.8 . . ?
C83 C82 Fe2 70.9(6) . . ?
Fe2 C82 HC 124.7 . . ?
C79 C83 C82 106.1(10) . . ?
C79 C83 HD 127.0 . . ?
C79 C83 Fe2 69.8(6) . . ?
C82 C83 HD 127.0 . . ?
C82 C83 Fe2 68.4(6) . . ?
Fe2 C83 HD 126.4 . . ?
C85 C84 HE 126.4 . . ?
C85 C84 Fe2 69.2(6) . . ?
C88 C84 HE 126.4 . . ?
C88 C84 C85 107.1(10) . . ?
C88 C84 Fe2 69.3(6) . . ?
Fe2 C84 HE 126.6 . . ?
C84 C85 HF 126.2 . . ?
C84 C85 Fe2 69.7(6) . . ?
C86 C85 C84 107.6(11) . . ?
C86 C85 HF 126.2 . . ?
C86 C85 Fe2 70.8(6) . . ?
Fe2 C85 HF 124.8 . . ?
C85 C86 HG 124.9 . . ?
C85 C86 C87 110.1(9) . . ?
C85 C86 Fe2 69.1(6) . . ?
C87 C86 HG 124.9 . . ?
C87 C86 Fe2 71.4(6) . . ?
Fe2 C86 HG 126.1 . . ?
C86 C87 C87 128.4(11) . 2_666 ?
C86 C87 C88 105.2(10) . . ?
C86 C87 Fe2 68.5(6) . . ?
C87 C87 Fe2 122.9(10) 2_666 . ?
C88 C87 C87 126.0(12) . 2_666 ?
C88 C87 Fe2 67.2(6) . . ?
C84 C88 C87 109.9(9) . . ?
C84 C88 HH 125.0 . . ?
C84 C88 Fe2 70.3(6) . . ?
C87 C88 HH 125.0 . . ?
C87 C88 Fe2 72.2(6) . . ?
Fe2 C88 HH 124.0 . . ?
C79 Fe2 C83 39.5(4) . . ?
C79 Fe2 C87 128.4(4) . . ?
C80 Fe2 C79 39.8(4) . . ?
C80 Fe2 C81 39.8(4) . . ?
C80 Fe2 C83 67.3(5) . . ?
C80 Fe2 C86 153.8(5) . . ?
C80 Fe2 C87 163.5(4) . . ?
C81 Fe2 C79 66.8(4) . . ?
C81 Fe2 C83 68.0(4) . . ?
C81 Fe2 C86 120.9(4) . . ?
C81 Fe2 C87 156.3(4) . . ?
C82 Fe2 C79 66.8(4) . . ?
C82 Fe2 C80 67.3(5) . . ?
C82 Fe2 C81 40.4(4) . . ?
C82 Fe2 C83 40.7(4) . . ?
C82 Fe2 C86 110.1(4) . . ?
C82 Fe2 C87 122.8(4) . . ?
C83 Fe2 C87 110.8(4) . . ?
C84 Fe2 C79 120.0(4) . . ?
C84 Fe2 C80 106.1(5) . . ?
C84 Fe2 C81 123.5(5) . . ?
C84 Fe2 C82 161.4(5) . . ?
C84 Fe2 C83 154.8(4) . . ?
C84 Fe2 C86 67.7(4) . . ?
C84 Fe2 C87 68.3(4) . . ?
C85 Fe2 C79 153.6(5) . . ?
C85 Fe2 C80 118.4(5) . . ?
C85 Fe2 C81 106.2(5) . . ?
C85 Fe2 C82 125.3(4) . . ?
C85 Fe2 C83 163.9(4) . . ?
C85 Fe2 C84 41.0(4) . . ?
C85 Fe2 C86 40.0(4) . . ?
C85 Fe2 C87 68.2(5) . . ?
C86 Fe2 C79 165.4(5) . . ?
C86 Fe2 C83 128.9(4) . . ?
C86 Fe2 C87 40.1(4) . . ?
C88 Fe2 C79 109.6(4) . . ?
C88 Fe2 C80 125.3(4) . . ?
C88 Fe2 C81 160.9(5) . . ?
C88 Fe2 C82 157.5(5) . . ?
C88 Fe2 C83 122.2(4) . . ?
C88 Fe2 C84 40.4(4) . . ?
C88 Fe2 C85 68.3(5) . . ?
C88 Fe2 C86 67.3(4) . . ?
C88 Fe2 C87 40.5(4) . . ?
C70 C69 HI 125.7 . . ?
C70 C69 C73 108.6(9) . . ?
C70 C69 Fe1 70.1(6) . . ?
C73 C69 HI 125.7 . . ?
C73 C69 Fe1 71.1(5) . . ?
Fe1 C69 HI 124.7 . . ?
C69 C70 HJ 125.8 . . ?
C69 C70 C71 108.4(10) . . ?
C69 C70 Fe1 69.9(6) . . ?
C71 C70 HJ 125.8 . . ?
C71 C70 Fe1 70.9(6) . . ?
Fe1 C70 HJ 125.0 . . ?
C70 C71 HK 126.0 . . ?
C70 C71 C72 108.0(9) . . ?
C70 C71 Fe1 69.4(6) . . ?
C72 C71 HK 126.0 . . ?
C72 C71 Fe1 69.7(5) . . ?
Fe1 C71 HK 126.5 . . ?
C71 C72 HL 126.1 . . ?
C71 C72 Fe1 70.2(5) . . ?
C73 C72 C71 107.8(9) . . ?
C73 C72 HL 126.1 . . ?
C73 C72 Fe1 70.5(5) . . ?
Fe1 C72 HL 124.9 . . ?
C69 C73 C72 107.2(9) . . ?
C69 C73 C73 127.0(11) . 2_657 ?
C69 C73 Fe1 68.8(5) . . ?
C72 C73 C73 125.2(12) . 2_657 ?
C72 C73 Fe1 69.5(5) . . ?
C73 C73 Fe1 120.0(8) 2_657 . ?
C75 C74 HM 129.0 . . ?
C75 C74 Fe1 68.7(6) . . ?
C78 C74 HM 129.0 . . ?
C78 C74 C75 102.0(10) . . ?
C78 C74 Fe1 70.0(6) . . ?
Fe1 C74 HM 124.1 . . ?
C74 C75 HN 127.0 . . ?
C74 C75 Fe1 68.6(6) . . ?
C76 C75 C74 106.0(11) . . ?
C76 C75 HN 127.0 . . ?
C76 C75 Fe1 71.0(6) . . ?
Fe1 C75 HN 124.9 . . ?
C75 C76 HO 124.0 . . ?
C75 C76 Fe1 69.4(7) . . ?
C77 C76 C75 112.0(12) . . ?
C77 C76 HO 124.0 . . ?
C77 C76 Fe1 72.7(7) . . ?
Fe1 C76 HO 125.5 . . ?
C76 C77 HP 126.0 . . ?
C76 C77 C78 107.9(13) . . ?
C76 C77 Fe1 70.1(8) . . ?
C78 C77 HP 126.0 . . ?
C78 C77 Fe1 69.2(7) . . ?
Fe1 C77 HP 126.2 . . ?
C74 C78 HQ 123.9 . . ?
C74 C78 Fe1 69.2(6) . . ?
C77 C78 C74 112.1(11) . . ?
C77 C78 HQ 123.9 . . ?
C77 C78 Fe1 72.7(7) . . ?
Fe1 C78 HQ 125.7 . . ?
C69 Fe1 C70 40.0(4) . . ?
C69 Fe1 C71 66.9(4) . . ?
C69 Fe1 C72 67.3(4) . . ?
C69 Fe1 C73 40.1(4) . . ?
C69 Fe1 C74 110.2(5) . . ?
C69 Fe1 C75 136.4(6) . . ?
C69 Fe1 C76 175.5(5) . . ?
C69 Fe1 C77 146.7(5) . . ?
C69 Fe1 C78 118.2(4) . . ?
C70 Fe1 C71 39.7(4) . . ?
C70 Fe1 C72 67.3(4) . . ?
C70 Fe1 C73 67.2(4) . . ?
C70 Fe1 C74 115.1(5) . . ?
C70 Fe1 C75 111.0(5) . . ?
C70 Fe1 C76 136.4(4) . . ?
C70 Fe1 C77 172.7(5) . . ?
C70 Fe1 C78 148.1(5) . . ?
C71 Fe1 C73 67.1(4) . . ?
C71 Fe1 C76 111.8(4) . . ?
C71 Fe1 C77 134.3(5) . . ?
C72 Fe1 C71 40.1(4) . . ?
C72 Fe1 C73 40.0(3) . . ?
C72 Fe1 C76 114.8(5) . . ?
C72 Fe1 C77 110.7(5) . . ?
C72 Fe1 C78 134.4(4) . . ?
C73 Fe1 C76 144.0(5) . . ?
C73 Fe1 C77 116.2(4) . . ?
C74 Fe1 C71 145.3(5) . . ?
C74 Fe1 C72 173.5(5) . . ?
C74 Fe1 C73 134.3(5) . . ?
C74 Fe1 C75 42.7(5) . . ?
C74 Fe1 C76 68.1(5) . . ?
C74 Fe1 C77 67.7(5) . . ?
C74 Fe1 C78 40.7(4) . . ?
C75 Fe1 C71 114.0(5) . . ?
C75 Fe1 C72 143.1(5) . . ?
C75 Fe1 C73 176.1(5) . . ?
C75 Fe1 C76 39.6(5) . . ?
C75 Fe1 C77 65.9(5) . . ?
C75 Fe1 C78 67.1(5) . . ?
C76 Fe1 C77 37.1(4) . . ?
C78 Fe1 C71 172.0(5) . . ?
C78 Fe1 C73 112.4(4) . . ?
C78 Fe1 C76 63.5(4) . . ?
C78 Fe1 C77 38.1(4) . . ?

loop_
_geom_bond_atom_site_label_1
_geom_bond_atom_site_label_2
_geom_bond_distance
_geom_bond_site_symmetry_2
_geom_bond_publ_flag
C1 C2 1.529(11) . ?
C1 O1 1.267(8) . ?
C1 O2 1.245(8) . ?
C2 C3 1.357(12) . ?
C2 C7 1.384(13) . ?
C3 C4 1.385(13) . ?
C3 F4 1.345(11) . ?
C4 C5 1.353(15) . ?
C4 F3 1.365(11) . ?
C5 H5 0.9500 . ?
C5 C6 1.399(14) . ?
C6 C7 1.389(13) . ?
C6 F2 1.315(11) . ?
C7 F1 1.362(10) . ?
C8 C9 1.526(12) . ?
C8 O3 1.245(8) . ?
C8 O4 1.260(9) . ?
C9 C10 1.380(13) . ?
C9 C14 1.376(12) . ?
C10 C11 1.370(13) . ?
C10 F5 1.342(10) . ?
C11 C12 1.409(14) . ?
C11 F6 1.305(11) . ?
C12 H12 0.9500 . ?
C12 C13 1.374(15) . ?
C13 C14 1.372(14) . ?
C13 F7 1.336(11) . ?
C14 F8 1.348(11) . ?
C15 C16 1.472(12) . ?
C15 O5 1.260(8) . ?
C15 O6 1.257(9) . ?
C16 C17 1.397(12) . ?
C16 C21 1.394(12) . ?
C17 C18 1.396(15) . ?
C17 F9 1.333(11) . ?
C18 C19 1.377(16) . ?
C18 F10 1.350(11) . ?
C19 H19 0.9500 . ?
C19 C20 1.366(15) . ?
C20 C21 1.375(14) . ?
C20 F11 1.345(12) . ?
C21 F12 1.350(10) . ?
C22 C23 1.495(9) . ?
C22 O7 1.262(8) . ?
C22 O8 1.270(8) . ?
C23 C24 1.365(11) . ?
C23 C28 1.381(11) . ?
C24 C25 1.402(10) . ?
C24 F13 1.348(9) . ?
C25 C26 1.368(12) . ?
C25 F14 1.342(9) . ?
C26 H26 0.9500 . ?
C26 C27 1.390(12) . ?
C27 C28 1.374(11) . ?
C27 F15 1.340(9) . ?
C28 F16 1.358(9) . ?
C29 C30 1.514(10) . ?
C29 O9 1.279(8) . ?
C29 O10 1.240(8) . ?
C30 C31 1.316(12) . ?
C30 C35 1.378(14) . ?
C31 C32 1.409(14) . ?
C31 F17 1.353(11) . ?
C32 C33 1.374(17) . ?
C32 F18 1.364(13) . ?
C33 H33 0.9500 . ?
C33 C34 1.361(17) . ?
C34 C35 1.397(14) . ?
C34 F19 1.333(14) . ?
C35 F20 1.355(12) . ?
C36 C37 1.487(12) . ?
C36 O11 1.261(8) . ?
C36 O12 1.273(9) . ?
C37 C38 1.383(13) . ?
C37 C42 1.381(11) . ?
C38 C39 1.368(14) . ?
C38 F21 1.364(10) . ?
C39 C40 1.365(13) . ?
C39 F22 1.353(11) . ?
C40 H40 0.9500 . ?
C40 C41 1.354(13) . ?
C41 C42 1.384(13) . ?
C41 F23 1.342(9) . ?
C42 F24 1.342(10) . ?
C43 C44 1.494(9) . ?
C43 O13 1.269(8) . ?
C43 O14 1.261(8) . ?
C44 C45 1.381(12) . ?
C44 C49 1.321(13) . ?
C45 C46 1.367(11) . ?
C45 F28 1.343(11) . ?
C46 C47 1.337(15) . ?
C46 F27 1.364(12) . ?
C47 H47 0.9500 . ?
C47 C48 1.367(17) . ?
C48 C49 1.411(14) . ?
C48 F26 1.329(14) . ?
C49 F25 1.378(12) . ?
C50 C51 1.469(11) . ?
C50 O15 1.263(8) . ?
C50 O16 1.265(9) . ?
C51 C52 1.397(11) . ?
C51 C56 1.417(11) . ?
C52 C53 1.354(12) . ?
C52 F32 1.361(9) . ?
C53 C54 1.381(11) . ?
C53 F31 1.365(9) . ?
C54 H54 0.9500 . ?
C54 C55 1.382(11) . ?
C55 C56 1.369(12) . ?
C55 F30 1.336(9) . ?
C56 F29 1.343(9) . ?
C57 C59 1.426(9) . ?
C57 N1 1.135(8) . ?
C58 C59 1.414(9) . ?
C58 N2 1.127(8) . ?
C59 C60 1.412(9) . ?
C60 C61 1.412(9) . ?
C60 C62 1.427(9) . ?
C61 C64 1.354(9) . ?
C61 F33 1.351(7) . ?
C62 H62 0.9500 . ?
C62 C63 1.348(9) . ?
C63 C65 1.430(9) . ?
C63 F34 1.344(7) . ?
C64 H64 0.9500 . ?
C64 C65 1.415(9) . ?
C65 C66 1.411(8) . ?
C66 C67 1.425(9) . ?
C66 C68 1.420(9) . ?
C67 N3 1.141(8) . ?
C68 N4 1.130(8) . ?
N1 Rh1 2.213(5) . ?
N2 Rh2 2.188(6) . ?
N3 Rh3 2.192(5) . ?
N4 Rh4 2.212(6) . ?
O1 Rh1 2.033(5) . ?
O2 Rh1 2.048(5) 2_557 ?
O3 Rh1 2.035(6) . ?
O4 Rh1 2.045(5) 2_557 ?
O5 Rh2 2.033(5) . ?
O6 Rh2 2.044(6) 2_656 ?
O7 Rh2 2.043(4) . ?
O8 Rh2 2.037(4) 2_656 ?
O9 Rh3 2.042(5) . ?
O10 Rh3 2.028(5) 2_766 ?
O11 Rh3 2.030(5) . ?
O12 Rh3 2.033(5) 2_766 ?
O13 Rh4 2.040(4) . ?
O14 Rh4 2.034(4) 2_667 ?
O15 Rh4 2.029(5) . ?
O16 Rh4 2.021(5) 2_667 ?
Rh1 Rh1 2.4063(10) 2_557 ?
Rh2 Rh2 2.3940(10) 2_656 ?
Rh3 Rh3 2.4027(9) 2_766 ?
Rh4 Rh4 2.4041(10) 2_667 ?
C79 H 0.9500 . ?
C79 C80 1.398(14) . ?
C79 C83 1.398(14) . ?
C79 Fe2 2.063(10) . ?
C80 HA 0.9500 . ?
C80 C81 1.393(14) . ?
C80 Fe2 2.043(10) . ?
C81 HB 0.9500 . ?
C81 C82 1.413(15) . ?
C81 Fe2 2.050(10) . ?
C82 HC 0.9500 . ?
C82 C83 1.431(13) . ?
C82 Fe2 2.042(10) . ?
C83 HD 0.9500 . ?
C83 Fe2 2.076(11) . ?
C84 HE 0.9500 . ?
C84 C85 1.423(14) . ?
C84 C88 1.402(15) . ?
C84 Fe2 2.035(10) . ?
C85 HF 0.9500 . ?
C85 C86 1.397(15) . ?
C85 Fe2 2.028(11) . ?
C86 HG 0.9500 . ?
C86 C87 1.419(14) . ?
C86 Fe2 2.051(10) . ?
C87 C87 1.44(2) 2_666 ?
C87 C88 1.425(13) . ?
C87 Fe2 2.089(10) . ?
C88 HH 0.9500 . ?
C88 Fe2 2.023(10) . ?
C69 HI 0.9500 . ?
C69 C70 1.397(13) . ?
C69 C73 1.411(13) . ?
C69 Fe1 2.044(10) . ?
C70 HJ 0.9500 . ?
C70 C71 1.398(14) . ?
C70 Fe1 2.046(11) . ?
C71 HK 0.9500 . ?
C71 C72 1.416(14) . ?
C71 Fe1 2.066(9) . ?
C72 HL 0.9500 . ?
C72 C73 1.415(12) . ?
C72 Fe1 2.060(9) . ?
C73 C73 1.458(19) 2_657 ?
C73 Fe1 2.074(8) . ?
C74 HM 0.9500 . ?
C74 C75 1.495(17) . ?
C74 C78 1.433(16) . ?
C74 Fe1 2.053(10) . ?
C75 HN 0.9500 . ?
C75 C76 1.399(17) . ?
C75 Fe1 2.054(10) . ?
C76 HO 0.9500 . ?
C76 C77 1.333(15) . ?
C76 Fe1 2.075(11) . ?
C77 HP 0.9500 . ?
C77 C78 1.361(15) . ?
C77 Fe1 2.107(13) . ?
C78 HQ 0.9500 . ?
C78 Fe1 2.064(10) . ?

loop_
_geom_torsion_atom_site_label_1
_geom_torsion_atom_site_label_2
_geom_torsion_atom_site_label_3
_geom_torsion_atom_site_label_4
_geom_torsion
_geom_torsion_site_symmetry_1
_geom_torsion_site_symmetry_2
_geom_torsion_site_symmetry_3
_geom_torsion_site_symmetry_4
_geom_torsion_publ_flag
C1 C2 C3 C4 -174.3(9) . . . . ?
C1 C2 C3 F4 7.5(13) . . . . ?
C1 C2 C7 C6 172.9(8) . . . . ?
C1 C2 C7 F1 -4.9(13) . . . . ?
C2 C1 O1 Rh1 178.8(5) . . . . ?
C2 C1 O2 Rh1 -179.9(6) . . . 2_557 ?
C2 C3 C4 C5 2.0(16) . . . . ?
C2 C3 C4 F3 179.3(9) . . . . ?
C3 C2 C7 C6 1.2(14) . . . . ?
C3 C2 C7 F1 -176.7(8) . . . . ?
C3 C4 C5 C6 -0.2(16) . . . . ?
C4 C5 C6 C7 -1.1(14) . . . . ?
C4 C5 C6 F2 176.5(9) . . . . ?
C5 C6 C7 C2 0.6(14) . . . . ?
C5 C6 C7 F1 178.6(8) . . . . ?
C7 C2 C3 C4 -2.4(14) . . . . ?
C7 C2 C3 F4 179.4(8) . . . . ?
C8 C9 C10 C11 -177.2(7) . . . . ?
C8 C9 C10 F5 2.9(11) . . . . ?
C8 C9 C14 C13 178.0(7) . . . . ?
C8 C9 C14 F8 -0.8(11) . . . . ?
C9 C8 O3 Rh1 -178.9(5) . . . . ?
C9 C8 O4 Rh1 178.7(5) . . . 2_557 ?
C9 C10 C11 C12 -1.1(12) . . . . ?
C9 C10 C11 F6 179.0(7) . . . . ?
C10 C9 C14 C13 -0.6(12) . . . . ?
C10 C9 C14 F8 -179.5(7) . . . . ?
C10 C11 C12 C13 -0.1(13) . . . . ?
C11 C12 C13 C14 0.9(13) . . . . ?
C11 C12 C13 F7 -178.5(8) . . . . ?
C12 C13 C14 C9 -0.5(13) . . . . ?
C12 C13 C14 F8 178.3(8) . . . . ?
C14 C9 C10 C11 1.4(12) . . . . ?
C14 C9 C10 F5 -178.5(7) . . . . ?
C15 C16 C17 C18 178.9(8) . . . . ?
C15 C16 C17 F9 3.8(12) . . . . ?
C15 C16 C21 C20 178.3(8) . . . . ?
C15 C16 C21 F12 -0.8(12) . . . . ?
C16 C15 O5 Rh2 175.7(5) . . . . ?
C16 C15 O6 Rh2 -177.3(5) . . . 2_656 ?
C16 C17 C18 C19 3.8(14) . . . . ?
C16 C17 C18 F10 -176.8(8) . . . . ?
C17 C16 C21 C20 -2.4(12) . . . . ?
C17 C16 C21 F12 178.5(7) . . . . ?
C17 C18 C19 C20 -4.2(15) . . . . ?
C18 C19 C20 C21 1.4(15) . . . . ?
C18 C19 C20 F11 -178.1(9) . . . . ?
C19 C20 C21 C16 2.0(15) . . . . ?
C19 C20 C21 F12 -179.0(9) . . . . ?
C21 C16 C17 C18 -0.4(12) . . . . ?
C21 C16 C17 F9 -175.5(7) . . . . ?
C22 C23 C24 C25 -175.0(8) . . . . ?
C22 C23 C24 F13 2.1(13) . . . . ?
C22 C23 C28 C27 172.7(8) . . . . ?
C22 C23 C28 F16 -2.1(13) . . . . ?
C23 C22 O7 Rh2 -175.8(5) . . . . ?
C23 C22 O8 Rh2 177.5(5) . . . 2_656 ?
C23 C24 C25 C26 -1.0(14) . . . . ?
C23 C24 C25 F14 178.1(8) . . . . ?
C24 C23 C28 C27 -7.4(13) . . . . ?
C24 C23 C28 F16 177.9(8) . . . . ?
C24 C25 C26 C27 -1.0(14) . . . . ?
C25 C26 C27 C28 -1.3(14) . . . . ?
C25 C26 C27 F15 178.2(8) . . . . ?
C26 C27 C28 C23 5.7(14) . . . . ?
C26 C27 C28 F16 -179.3(8) . . . . ?
C28 C23 C24 C25 5.0(13) . . . . ?
C28 C23 C24 F13 -177.9(8) . . . . ?
C29 C30 C31 C32 178.4(8) . . . . ?
C29 C30 C31 F17 2.4(12) . . . . ?
C29 C30 C35 C34 -179.4(8) . . . . ?
C29 C30 C35 F20 1.0(12) . . . . ?
C30 C29 O9 Rh3 179.1(6) . . . . ?
C30 C29 O10 Rh3 -178.5(6) . . . 2_766 ?
C30 C31 C32 C33 3.1(15) . . . . ?
C30 C31 C32 F18 -178.2(9) . . . . ?
C31 C30 C35 C34 2.1(13) . . . . ?
C31 C30 C35 F20 -177.5(8) . . . . ?
C31 C32 C33 C34 -1.9(16) . . . . ?
C32 C33 C34 C35 1.0(17) . . . . ?
C32 C33 C34 F19 180.0(9) . . . . ?
C33 C34 C35 C30 -1.1(16) . . . . ?
C33 C34 C35 F20 178.4(10) . . . . ?
C35 C30 C31 C32 -3.0(13) . . . . ?
C35 C30 C31 F17 -179.1(7) . . . . ?
C36 C37 C38 C39 178.0(8) . . . . ?
C36 C37 C38 F21 -0.9(12) . . . . ?
C36 C37 C42 C41 -178.3(7) . . . . ?
C36 C37 C42 F24 0.5(11) . . . . ?
C37 C36 O11 Rh3 178.6(5) . . . . ?
C37 C36 O12 Rh3 -177.3(5) . . . 2_766 ?
C37 C38 C39 C40 2.1(15) . . . . ?
C37 C38 C39 F22 -179.9(9) . . . . ?
C38 C37 C42 C41 0.8(11) . . . . ?
C38 C37 C42 F24 179.5(7) . . . . ?
C38 C39 C40 C41 -2.7(14) . . . . ?
C39 C40 C41 C42 2.4(13) . . . . ?
C39 C40 C41 F23 -178.2(8) . . . . ?
C40 C41 C42 C37 -1.5(12) . . . . ?
C40 C41 C42 F24 179.7(7) . . . . ?
C42 C37 C38 C39 -1.1(13) . . . . ?
C42 C37 C38 F21 180.0(8) . . . . ?
C43 C44 C45 C46 -177.7(8) . . . . ?
C43 C44 C45 F28 -1.8(12) . . . . ?
C43 C44 C49 C48 177.8(9) . . . . ?
C43 C44 C49 F25 -1.4(15) . . . . ?
C44 C43 O13 Rh4 -169.5(6) . . . . ?
C44 C43 O14 Rh4 169.3(6) . . . 2_667 ?
C44 C45 C46 C47 -1.6(15) . . . . ?
C44 C45 C46 F27 178.2(8) . . . . ?
C45 C44 C49 C48 2.0(15) . . . . ?
C45 C44 C49 F25 -177.3(9) . . . . ?
C45 C46 C47 C48 4.3(16) . . . . ?
C46 C47 C48 C49 -3.8(16) . . . . ?
C46 C47 C48 F26 175.9(10) . . . . ?
C47 C48 C49 C44 0.7(18) . . . . ?
C47 C48 C49 F25 180.0(10) . . . . ?
C49 C44 C45 C46 -1.6(13) . . . . ?
C49 C44 C45 F28 174.3(9) . . . . ?
C50 C51 C52 C53 -178.2(7) . . . . ?
C50 C51 C52 F32 1.2(11) . . . . ?
C50 C51 C56 C55 176.0(7) . . . . ?
C50 C51 C56 F29 -5.5(11) . . . . ?
C51 C50 O15 Rh4 -175.4(4) . . . . ?
C51 C50 O16 Rh4 173.6(4) . . . 2_667 ?
C51 C52 C53 C54 2.8(12) . . . . ?
C51 C52 C53 F31 -177.2(7) . . . . ?
C52 C51 C56 C55 -1.2(11) . . . . ?
C52 C51 C56 F29 177.3(6) . . . . ?
C52 C53 C54 C55 -2.4(12) . . . . ?
C53 C54 C55 C56 0.2(11) . . . . ?
C53 C54 C55 F30 -179.0(7) . . . . ?
C54 C55 C56 C51 1.6(12) . . . . ?
C54 C55 C56 F29 -176.9(7) . . . . ?
C56 C51 C52 C53 -0.9(11) . . . . ?
C56 C51 C52 F32 178.5(6) . . . . ?
C57 C59 C60 C61 8.8(13) . . . . ?
C57 C59 C60 C62 -172.8(8) . . . . ?
C58 C59 C60 C61 -171.8(8) . . . . ?
C58 C59 C60 C62 6.5(12) . . . . ?
C59 C60 C61 C64 178.2(8) . . . . ?
C59 C60 C61 F33 1.2(12) . . . . ?
C59 C60 C62 C63 -178.5(8) . . . . ?
C60 C61 C64 C65 1.2(13) . . . . ?
C60 C62 C63 C65 -0.8(13) . . . . ?
C60 C62 C63 F34 -177.9(7) . . . . ?
C61 C60 C62 C63 0.0(12) . . . . ?
C61 C64 C65 C63 -1.8(12) . . . . ?
C61 C64 C65 C66 178.5(8) . . . . ?
C62 C60 C61 C64 -0.3(12) . . . . ?
C62 C60 C61 F33 -177.2(7) . . . . ?
C62 C63 C65 C64 1.7(12) . . . . ?
C62 C63 C65 C66 -178.6(8) . . . . ?
C63 C65 C66 C67 -2.7(13) . . . . ?
C63 C65 C66 C68 176.3(8) . . . . ?
C64 C65 C66 C67 177.0(8) . . . . ?
C64 C65 C66 C68 -4.0(12) . . . . ?
F2 C6 C7 C2 -176.9(8) . . . . ?
F2 C6 C7 F1 1.1(13) . . . . ?
F3 C4 C5 C6 -177.4(9) . . . . ?
F4 C3 C4 C5 -179.8(10) . . . . ?
F4 C3 C4 F3 -2.5(14) . . . . ?
F5 C10 C11 C12 178.9(7) . . . . ?
F5 C10 C11 F6 -1.1(12) . . . . ?
F6 C11 C12 C13 179.8(8) . . . . ?
F7 C13 C14 C9 178.9(8) . . . . ?
F7 C13 C14 F8 -2.3(12) . . . . ?
F9 C17 C18 C19 179.0(9) . . . . ?
F9 C17 C18 F10 -1.6(13) . . . . ?
F10 C18 C19 C20 176.4(9) . . . . ?
F11 C20 C21 C16 -178.5(8) . . . . ?
F11 C20 C21 F12 0.5(13) . . . . ?
F13 C24 C25 C26 -178.2(8) . . . . ?
F13 C24 C25 F14 0.8(12) . . . . ?
F14 C25 C26 C27 179.9(8) . . . . ?
F15 C27 C28 C23 -173.8(8) . . . . ?
F15 C27 C28 F16 1.2(13) . . . . ?
F17 C31 C32 C33 179.1(10) . . . . ?
F17 C31 C32 F18 -2.2(13) . . . . ?
F18 C32 C33 C34 179.5(10) . . . . ?
F19 C34 C35 C30 179.9(9) . . . . ?
F19 C34 C35 F20 -0.6(14) . . . . ?
F21 C38 C39 C40 -178.9(9) . . . . ?
F21 C38 C39 F22 -0.9(14) . . . . ?
F22 C39 C40 C41 179.4(9) . . . . ?
F23 C41 C42 C37 179.1(7) . . . . ?
F23 C41 C42 F24 0.3(11) . . . . ?
F26 C48 C49 C44 -179.0(11) . . . . ?
F26 C48 C49 F25 0.3(17) . . . . ?
F27 C46 C47 C48 -175.5(9) . . . . ?
F28 C45 C46 C47 -177.4(9) . . . . ?
F28 C45 C46 F27 2.4(14) . . . . ?
F30 C55 C56 C51 -179.2(7) . . . . ?
F30 C55 C56 F29 2.3(11) . . . . ?
F31 C53 C54 C55 177.6(7) . . . . ?
F32 C52 C53 C54 -176.6(7) . . . . ?
F32 C52 C53 F31 3.4(10) . . . . ?
F33 C61 C64 C65 178.1(7) . . . . ?
F34 C63 C65 C64 178.8(7) . . . . ?
F34 C63 C65 C66 -1.5(12) . . . . ?
O1 C1 C2 C3 62.0(12) . . . . ?
O1 C1 C2 C7 -109.4(9) . . . . ?
O1 C1 O2 Rh1 -1.3(13) . . . 2_557 ?
O2 C1 C2 C3 -119.2(10) . . . . ?
O2 C1 C2 C7 69.4(12) . . . . ?
O2 C1 O1 Rh1 0.2(13) . . . . ?
O3 C8 C9 C10 97.5(9) . . . . ?
O3 C8 C9 C14 -81.1(9) . . . . ?
O3 C8 O4 Rh1 1.3(11) . . . 2_557 ?
O4 C8 C9 C10 -80.3(9) . . . . ?
O4 C8 C9 C14 101.1(9) . . . . ?
O4 C8 O3 Rh1 -1.5(11) . . . . ?
O5 C15 C16 C17 -127.2(8) . . . . ?
O5 C15 C16 C21 52.1(10) . . . . ?
O5 C15 O6 Rh2 1.8(9) . . . 2_656 ?
O6 C15 C16 C17 52.0(10) . . . . ?
O6 C15 C16 C21 -128.7(8) . . . . ?
O6 C15 O5 Rh2 -3.4(9) . . . . ?
O7 C22 C23 C24 36.6(12) . . . . ?
O7 C22 C23 C28 -143.5(8) . . . . ?
O7 C22 O8 Rh2 -2.8(11) . . . 2_656 ?
O8 C22 C23 C24 -143.6(8) . . . . ?
O8 C22 C23 C28 36.3(12) . . . . ?
O8 C22 O7 Rh2 4.4(11) . . . . ?
O9 C29 C30 C31 -86.5(10) . . . . ?
O9 C29 C30 C35 95.0(10) . . . . ?
O9 C29 O10 Rh3 1.4(13) . . . 2_766 ?
O10 C29 C30 C31 93.4(10) . . . . ?
O10 C29 C30 C35 -85.1(10) . . . . ?
O10 C29 O9 Rh3 -0.8(12) . . . . ?
O11 C36 C37 C38 -62.6(10) . . . . ?
O11 C36 C37 C42 116.4(8) . . . . ?
O11 C36 O12 Rh3 4.0(10) . . . 2_766 ?
O12 C36 C37 C38 118.5(8) . . . . ?
O12 C36 C37 C42 -62.5(10) . . . . ?
O12 C36 O11 Rh3 -2.6(10) . . . . ?
O13 C43 C44 C45 105.4(9) . . . . ?
O13 C43 C44 C49 -70.4(12) . . . . ?
O13 C43 O14 Rh4 -6.2(11) . . . 2_667 ?
O14 C43 C44 C45 -70.7(10) . . . . ?
O14 C43 C44 C49 113.6(10) . . . . ?
O14 C43 O13 Rh4 6.1(11) . . . . ?
O15 C50 C51 C52 147.5(7) . . . . ?
O15 C50 C51 C56 -29.5(10) . . . . ?
O15 C50 O16 Rh4 -3.9(9) . . . 2_667 ?
O16 C50 C51 C52 -30.3(10) . . . . ?
O16 C50 C51 C56 152.7(7) . . . . ?
O16 C50 O15 Rh4 2.2(9) . . . . ?
C79 C80 C81 C82 -1.4(12) . . . . ?
C79 C80 C81 Fe2 -60.9(7) . . . . ?
C80 C79 C83 C82 -0.4(11) . . . . ?
C80 C79 C83 Fe2 58.6(7) . . . . ?
C80 C81 C82 C83 1.2(12) . . . . ?
C80 C81 C82 Fe2 -59.7(8) . . . . ?
C81 C82 C83 C79 -0.5(11) . . . . ?
C81 C82 C83 Fe2 -60.4(7) . . . . ?
C83 C79 C80 C81 1.2(12) . . . . ?
C83 C79 C80 Fe2 -59.5(7) . . . . ?
C84 C85 C86 C87 0.6(12) . . . . ?
C84 C85 C86 Fe2 60.4(7) . . . . ?
C85 C84 C88 C87 2.5(12) . . . . ?
C85 C84 C88 Fe2 -59.2(7) . . . . ?
C85 C86 C87 C87 174.1(13) . . . 2_666 ?
C85 C86 C87 C88 0.9(12) . . . . ?
C85 C86 C87 Fe2 58.4(7) . . . . ?
C86 C87 C88 C84 -2.1(12) . . . . ?
C86 C87 C88 Fe2 58.3(7) . . . . ?
C87 C87 C88 C84 -175.5(12) 2_666 . . . ?
C87 C87 C88 Fe2 -115.1(13) 2_666 . . . ?
C88 C84 C85 C86 -1.9(12) . . . . ?
C88 C84 C85 Fe2 59.2(7) . . . . ?
Fe2 C79 C80 C81 60.6(7) . . . . ?
Fe2 C79 C83 C82 -59.0(7) . . . . ?
Fe2 C80 C81 C82 59.5(7) . . . . ?
Fe2 C81 C82 C83 60.9(7) . . . . ?
Fe2 C82 C83 C79 59.9(7) . . . . ?
Fe2 C84 C85 C86 -61.1(7) . . . . ?
Fe2 C84 C88 C87 61.7(7) . . . . ?
Fe2 C85 C86 C87 -59.8(7) . . . . ?
Fe2 C86 C87 C87 115.7(14) . . . 2_666 ?
Fe2 C86 C87 C88 -57.5(7) . . . . ?
Fe2 C87 C88 C84 -60.4(8) . . . . ?
C69 C70 C71 C72 0.9(11) . . . . ?
C69 C70 C71 Fe1 60.1(7) . . . . ?
C70 C69 C73 C72 -1.3(11) . . . . ?
C70 C69 C73 C73 -172.7(10) . . . 2_657 ?
C70 C69 C73 Fe1 -60.4(7) . . . . ?
C70 C71 C72 C73 -1.7(10) . . . . ?
C70 C71 C72 Fe1 59.0(7) . . . . ?
C71 C72 C73 C69 1.8(10) . . . . ?
C71 C72 C73 C73 173.4(10) . . . 2_657 ?
C71 C72 C73 Fe1 60.5(6) . . . . ?
C73 C69 C70 C71 0.2(11) . . . . ?
C73 C69 C70 Fe1 61.0(7) . . . . ?
C74 C75 C76 C77 0.3(12) . . . . ?
C74 C75 C76 Fe1 -60.1(7) . . . . ?
C75 C74 C78 C77 1.6(11) . . . . ?
C75 C74 C78 Fe1 61.8(6) . . . . ?
C75 C76 C77 C78 0.7(12) . . . . ?
C75 C76 C77 Fe1 -58.4(8) . . . . ?
C76 C77 C78 C74 -1.5(12) . . . . ?
C76 C77 C78 Fe1 -59.7(8) . . . . ?
C78 C74 C75 C76 -1.1(11) . . . . ?
C78 C74 C75 Fe1 -62.8(7) . . . . ?
Fe1 C69 C70 C71 -60.8(7) . . . . ?
Fe1 C69 C73 C72 59.1(6) . . . . ?
Fe1 C69 C73 C73 -112.3(11) . . . 2_657 ?
Fe1 C70 C71 C72 -59.2(6) . . . . ?
Fe1 C71 C72 C73 -60.7(6) . . . . ?
Fe1 C72 C73 C69 -58.7(6) . . . . ?
Fe1 C72 C73 C73 112.9(11) . . . 2_657 ?
Fe1 C74 C75 C76 61.6(7) . . . . ?
Fe1 C74 C78 C77 -60.2(8) . . . . ?
Fe1 C75 C76 C77 60.4(8) . . . . ?
Fe1 C76 C77 C78 59.1(7) . . . . ?
Fe1 C77 C78 C74 58.2(7) . . . . ?
